data_4030014
loop_
_publ_author_name
'Xue, Jing Yang'
'Ikemoto, Koki'
'Takahashi, Norihisa'
'Izumi, Tomoo'
'Taka, Hideo'
'Kita, Hiroshi'
'Sato, Sota'
'Isobe, Hiroyuki'

_publ_section_title
;
 Cyclo-meta-phenylene Revisited: Nickel-Mediated Synthesis, Molecular
 Structures, and Device Applications.
;
_journal_issue 20
_journal_name_full 'The Journal of organic chemistry'
_journal_page_first 9735
_journal_page_last 9739
_journal_paper_doi 10.1021/jo501903n
_journal_volume 79
_journal_year 2014
_chemical_formula_moiety 'C57.49 H43.69 Cl1.04'
_chemical_formula_sum 'C57.49 H43.69 Cl1.04'
_chemical_formula_weight 771.42
_space_group_crystal_system monoclinic
_space_group_IT_number 14
_space_group_name_Hall '-P 2ybc'
_space_group_name_H-M_alt 'P 1 21/c 1'
_symmetry_space_group_name_Hall '-P 2ybc'
_symmetry_space_group_name_H-M 'P 1 21/c 1'
_atom_sites_solution_hydrogens geom
_atom_sites_solution_primary direct
_atom_sites_solution_secondary difmap
_audit_creation_date 2014-06-27
_audit_creation_method 'by CrystalStructure 4.1'
_cell_angle_alpha 90.0000
_cell_angle_beta 95.99(3)
_cell_angle_gamma 90.0000
_cell_formula_units_Z 4
_cell_length_a 13.108(3)
_cell_length_b 24.710(5)
_cell_length_c 13.243(3)
_cell_measurement_reflns_used 5356
_cell_measurement_temperature 93
_cell_measurement_theta_max 74.60
_cell_measurement_theta_min 25.30
_cell_volume 4266.0(16)
_computing_cell_refinement 'CrystalClear-SM Expert 2.1 b29'
_computing_data_collection 'CrystalClear-SM Expert 2.1 b29 (Rigaku, 2013)'
_computing_data_reduction 'CrystalClear-SM Expert 2.1 b29'
_computing_molecular_graphics 'CrystalStructure 4.1'
_computing_publication_material 'CrystalStructure 4.1 (Rigaku, 2014)'
_computing_structure_refinement 'SHELXL97 (Sheldrick, 2008)'
_computing_structure_solution 'SIR92 (Altomare, et al., 1994)'
_diffrn_ambient_temperature 93
_diffrn_detector_area_resol_mean 5.814
_diffrn_measured_fraction_theta_full 0.959
_diffrn_measured_fraction_theta_max 0.959
_diffrn_measurement_device_type 'Rigaku XtaLAB P200'
_diffrn_measurement_method \w
_diffrn_radiation_type 'Cu K\a'
_diffrn_radiation_wavelength 1.54187
_diffrn_reflns_av_R_equivalents 0.0160
_diffrn_reflns_Laue_measured_fraction_full 0.000
_diffrn_reflns_Laue_measured_fraction_max 0.000
_diffrn_reflns_limit_h_max 16
_diffrn_reflns_limit_h_min -16
_diffrn_reflns_limit_k_max 29
_diffrn_reflns_limit_k_min -30
_diffrn_reflns_limit_l_max 16
_diffrn_reflns_limit_l_min -16
_diffrn_reflns_number 29331
_diffrn_reflns_point_group_measured_fraction_full 0.000
_diffrn_reflns_point_group_measured_fraction_max 0.000
_diffrn_reflns_theta_full 74.580
_diffrn_reflns_theta_max 74.580
_diffrn_reflns_theta_min 3.803
_diffrn_standards_number 0
_exptl_absorpt_coefficient_mu 1.096
_exptl_absorpt_correction_T_max 0.858
_exptl_absorpt_correction_T_min 0.808
_exptl_absorpt_correction_type multi-scan
_exptl_absorpt_process_details 'REQAB (Rigaku, 1998)'
_exptl_crystal_colour colorless
_exptl_crystal_density_diffrn 1.201
_exptl_crystal_density_method 'not measured'
_exptl_crystal_description prism
_exptl_crystal_F_000 1625.24
_exptl_crystal_size_max 0.200
_exptl_crystal_size_mid 0.160
_exptl_crystal_size_min 0.140
_refine_diff_density_max 1.12
_refine_diff_density_min -0.51
_refine_ls_extinction_method none
_refine_ls_goodness_of_fit_ref 1.100
_refine_ls_hydrogen_treatment refxyz
_refine_ls_number_parameters 635
_refine_ls_number_reflns 8380
_refine_ls_number_restraints 136
_refine_ls_R_factor_all 0.0634
_refine_ls_R_factor_gt 0.0623
_refine_ls_shift/su_max 0.000
_refine_ls_structure_factor_coef Fsqd
_refine_ls_weighting_details 'w = 1/[\s^2^(Fo^2^)+(0.0969P)^2^+3.8769P] where P=(Fo^2^+2Fc^2^)/3'
_refine_ls_weighting_scheme calc
_refine_ls_wR_factor_gt 0.1756
_refine_ls_wR_factor_ref 0.1769
_reflns_number_gt 8058
_reflns_number_total 8378
_reflns_threshold_expression F^2^>2.0\s(F^2^)
_cod_data_source_file jo501903n_si_006.cif
_cod_data_source_block 9CMP
_cod_depositor_comments 'Adding full bibliography for 4030014--4030018.cif.'
_cod_original_cell_volume 4265.9(15)
_cod_database_code 4030014

loop_
_symmetry_equiv_pos_site_id
_space_group_symop_operation_xyz
1 +X,+Y,+Z
2 -X,1/2+Y,1/2-Z
3 -X,-Y,-Z
4 +X,1/2-Y,1/2+Z

loop_
_atom_site_label
_atom_site_type_symbol
_atom_site_fract_x
_atom_site_fract_y
_atom_site_fract_z
_atom_site_U_iso_or_equiv
_atom_site_adp_type
_atom_site_occupancy
_atom_site_site_symmetry_multiplicity
_atom_site_calc_flag
C1B C 0.2739(7) 0.7548(3) 0.4151(7) 0.058(3) Uani 0.340(2) 4 d
H1BA H 0.31008 0.77231 0.36082 0.0698 Uiso 0.340(2) 4 d
Cl1B Cl 0.25727(17) 0.68936(7) 0.38341(18) 0.0503(6) Uani 0.340(2) 4 d
Cl2B Cl 0.3589(3) 0.75944(12) 0.5334(3) 0.0609(9) Uani 0.340(2) 4 d
Cl3B Cl 0.16691(19) 0.79187(11) 0.4281(3) 0.0712(9) Uani 0.340(2) 4 d
C1C C 0.1624(9) 0.6989(6) 0.8478(8) 0.096(4) Uani 0.391(5) 4 d
H1CA H 0.13249 0.6719 0.89027 0.1439 Uiso 0.391(5) 4 d
H1CB H 0.12743 0.73363 0.85353 0.1439 Uiso 0.391(5) 4 d
H1CC H 0.23554 0.70312 0.87059 0.1439 Uiso 0.391(5) 4 d
C2C C 0.1495(7) 0.6801(5) 0.7365(7) 0.095(4) Uani 0.391(5) 4 d
H2CA H 0.18271 0.64419 0.73381 0.1140 Uiso 0.391(5) 4 d
H2CB H 0.07529 0.67463 0.71678 0.1140 Uiso 0.391(5) 4 d
C3C C 0.1893(8) 0.7146(5) 0.6580(7) 0.082(3) Uani 0.391(5) 4 d
H3CA H 0.26385 0.70679 0.6656 0.0980 Uiso 0.391(5) 4 d
H3CB H 0.18289 0.75169 0.68463 0.0980 Uiso 0.391(5) 4 d
C4C C 0.1642(7) 0.7214(5) 0.5444(8) 0.079(3) Uani 0.391(5) 4 d
H4CA H 0.13087 0.6879 0.51612 0.0944 Uiso 0.391(5) 4 d
H4CB H 0.11455 0.7514 0.53157 0.0944 Uiso 0.391(5) 4 d
C5C C 0.2568(7) 0.7329(7) 0.4904(11) 0.120(5) Uani 0.391(5) 4 d
H5CA H 0.24927 0.70505 0.43642 0.1445 Uiso 0.391(5) 4 d
H5CB H 0.23567 0.76703 0.45503 0.1445 Uiso 0.391(5) 4 d
C6C C 0.3700(6) 0.7397(4) 0.5038(8) 0.045(2) Uani 0.391(5) 4 d
H6CA H 0.39462 0.74726 0.43785 0.0678 Uiso 0.391(5) 4 d
H6CB H 0.40197 0.70636 0.53203 0.0678 Uiso 0.391(5) 4 d
H6CC H 0.38805 0.76984 0.55025 0.0678 Uiso 0.391(5) 4 d
C1D C 0.1789(16) 0.7853(9) 0.9186(13) 0.049(4) Uani 0.135(2) 4 d
H1DA H 0.19604 0.81714 0.96109 0.0734 Uiso 0.135(2) 4 d
H1DB H 0.19407 0.75239 0.95877 0.0734 Uiso 0.135(2) 4 d
H1DC H 0.10582 0.78606 0.89387 0.0734 Uiso 0.135(2) 4 d
C2D C 0.2453(10) 0.7857(5) 0.8244(10) 0.024(2) Uani 0.135(2) 4 d
H2DA H 0.23063 0.81842 0.78237 0.0292 Uiso 0.135(2) 4 d
H2DB H 0.31957 0.78467 0.84777 0.0292 Uiso 0.135(2) 4 d
C3D C 0.2121(13) 0.7338(6) 0.7635(9) 0.037(2) Uani 0.135(2) 4 d
H3DA H 0.25343 0.7023 0.7898 0.0445 Uiso 0.135(2) 4 d
H3DB H 0.13875 0.72585 0.76815 0.0445 Uiso 0.135(2) 4 d
C4D C 0.2311(11) 0.7460(6) 0.6526(9) 0.027(2) Uani 0.135(2) 4 d
H4DA H 0.22444 0.78533 0.63904 0.0327 Uiso 0.135(2) 4 d
H4DB H 0.30115 0.73457 0.6403 0.0327 Uiso 0.135(2) 4 d
C5D C 0.1507(14) 0.7145(8) 0.5824(10) 0.031(3) Uani 0.135(2) 4 d
H5DA H 0.08245 0.72575 0.6006 0.0378 Uiso 0.135(2) 4 d
H5DB H 0.1588 0.67581 0.60082 0.0378 Uiso 0.135(2) 4 d
C6D C 0.1467(10) 0.7179(6) 0.4658(9) 0.022(3) Uani 0.135(2) 4 d
H6DA H 0.08467 0.69982 0.4349 0.0327 Uiso 0.135(2) 4 d
H6DB H 0.20735 0.70019 0.44353 0.0327 Uiso 0.135(2) 4 d
H6DC H 0.1456 0.75601 0.44493 0.0327 Uiso 0.135(2) 4 d
C1 C 0.08640(14) 0.07466(7) 0.04225(14) 0.0167(4) Uani 1 4 d
C2 C 0.12683(15) 0.04733(7) 0.12979(14) 0.0200(4) Uani 1 4 d
H2A H 0.19897 0.04486 0.14624 0.0240 Uiso 1 4 d
C3 C 0.06062(16) 0.02375(8) 0.19272(15) 0.0223(4) Uani 1 4 d
H3A H 0.08844 0.00536 0.25232 0.0267 Uiso 1 4 d
C4 C -0.04521(15) 0.02650(7) 0.17040(14) 0.0201(4) Uani 1 4 d
H4A H -0.08882 0.00971 0.21408 0.0242 Uiso 1 4 d
C5 C -0.08759(14) 0.05403(7) 0.08348(13) 0.0167(4) Uani 1 4 d
C6 C -0.02004(14) 0.07754(7) 0.02140(13) 0.0164(4) Uani 1 4 d
H6A H -0.04781 0.09635 -0.03774 0.0197 Uiso 1 4 d
C7 C -0.20026(14) 0.05894(7) 0.05549(14) 0.0169(4) Uani 1 4 d
C8 C -0.27159(15) 0.05395(8) 0.12657(14) 0.0210(4) Uani 1 4 d
H8A H -0.24849 0.0466 0.19559 0.0252 Uiso 1 4 d
C9 C -0.37597(16) 0.05967(9) 0.09703(15) 0.0251(4) Uani 1 4 d
H9A H -0.42341 0.05542 0.146 0.0302 Uiso 1 4 d
C10 C -0.41208(15) 0.07151(8) -0.00304(15) 0.0229(4) Uani 1 4 d
H10A H -0.48345 0.07624 -0.0219 0.0275 Uiso 1 4 d
C11 C -0.34235(14) 0.07640(7) -0.07575(14) 0.0177(4) Uani 1 4 d
C12 C -0.23817(14) 0.06928(7) -0.04542(13) 0.0165(4) Uani 1 4 d
H12A H -0.19108 0.07153 -0.09515 0.0198 Uiso 1 4 d
C13 C -0.37373(14) 0.08939(7) -0.18412(13) 0.0168(4) Uani 1 4 d
C14 C -0.32979(14) 0.06072(7) -0.25980(14) 0.0181(4) Uani 1 4 d
H14A H -0.28472 0.0314 -0.24153 0.0217 Uiso 1 4 d
C15 C -0.35144(14) 0.07471(7) -0.36130(14) 0.0187(4) Uani 1 4 d
H15A H -0.32123 0.05498 -0.4121 0.0225 Uiso 1 4 d
C16 C -0.41716(14) 0.11747(7) -0.38862(13) 0.0176(4) Uani 1 4 d
H16A H -0.43117 0.12707 -0.45815 0.0211 Uiso 1 4 d
C17 C -0.46299(13) 0.14659(7) -0.31484(14) 0.0163(4) Uani 1 4 d
C18 C -0.44143(14) 0.13176(7) -0.21255(14) 0.0168(4) Uani 1 4 d
H18A H -0.47326 0.15076 -0.16192 0.0201 Uiso 1 4 d
C19 C -0.53027(14) 0.19343(7) -0.34600(14) 0.0173(4) Uani 1 4 d
C20 C -0.59273(15) 0.19252(8) -0.43847(14) 0.0207(4) Uani 1 4 d
H20A H -0.59388 0.16126 -0.48032 0.0248 Uiso 1 4 d
C21 C -0.65293(15) 0.23687(8) -0.46951(15) 0.0234(4) Uani 1 4 d
H21A H -0.69433 0.23592 -0.53279 0.0281 Uiso 1 4 d
C22 C -0.65304(15) 0.28261(8) -0.40868(15) 0.0220(4) Uani 1 4 d
H22A H -0.69522 0.31262 -0.42994 0.0264 Uiso 1 4 d
C23 C -0.59116(14) 0.28455(7) -0.31617(14) 0.0181(4) Uani 1 4 d
C24 C -0.52992(14) 0.24003(7) -0.28586(14) 0.0175(4) Uani 1 4 d
H24A H -0.48728 0.24137 -0.22334 0.0210 Uiso 1 4 d
C25 C -0.59056(14) 0.33372(7) -0.25117(14) 0.0181(4) Uani 1 4 d
C26 C -0.68269(15) 0.35340(8) -0.22127(15) 0.0210(4) Uani 1 4 d
H26A H -0.74521 0.33506 -0.24142 0.0251 Uiso 1 4 d
C27 C -0.68287(15) 0.40000(8) -0.16178(15) 0.0219(4) Uani 1 4 d
H27A H -0.74533 0.41284 -0.14011 0.0262 Uiso 1 4 d
C28 C -0.59210(15) 0.42763(7) -0.13419(14) 0.0194(4) Uani 1 4 d
H28A H -0.59294 0.45944 -0.09401 0.0233 Uiso 1 4 d
C29 C -0.49922(14) 0.40908(7) -0.16499(13) 0.0177(4) Uani 1 4 d
C30 C -0.49931(14) 0.36132(7) -0.22194(13) 0.0178(4) Uani 1 4 d
H30A H -0.43642 0.34751 -0.24093 0.0214 Uiso 1 4 d
C31 C -0.40326(14) 0.44043(7) -0.13797(13) 0.0177(4) Uani 1 4 d
C32 C -0.40693(15) 0.49711(8) -0.13407(14) 0.0212(4) Uani 1 4 d
H32A H -0.46991 0.5154 -0.15229 0.0254 Uiso 1 4 d
C33 C -0.31905(16) 0.52654(8) -0.10373(16) 0.0246(4) Uani 1 4 d
H33A H -0.32219 0.56493 -0.1017 0.0296 Uiso 1 4 d
C34 C -0.22658(16) 0.50049(8) -0.07631(15) 0.0229(4) Uani 1 4 d
H34A H -0.1674 0.52097 -0.05309 0.0274 Uiso 1 4 d
C35 C -0.22035(15) 0.44417(8) -0.08278(14) 0.0191(4) Uani 1 4 d
C36 C -0.30905(14) 0.41470(7) -0.11460(13) 0.0174(4) Uani 1 4 d
H36A H -0.30503 0.37645 -0.1204 0.0208 Uiso 1 4 d
C37 C -0.12127(15) 0.41619(8) -0.05420(14) 0.0193(4) Uani 1 4 d
C38 C -0.06498(16) 0.42636(8) 0.03977(15) 0.0237(4) Uani 1 4 d
H38A H -0.08993 0.45159 0.08544 0.0284 Uiso 1 4 d
C39 C 0.02692(16) 0.39973(8) 0.06626(15) 0.0246(4) Uani 1 4 d
H39A H 0.06423 0.40635 0.13049 0.0295 Uiso 1 4 d
C40 C 0.06468(15) 0.36347(8) -0.00053(15) 0.0214(4) Uani 1 4 d
H40A H 0.12837 0.34587 0.01774 0.0256 Uiso 1 4 d
C41 C 0.00965(14) 0.35259(7) -0.09470(14) 0.0180(4) Uani 1 4 d
C42 C -0.08362(14) 0.37907(7) -0.12004(14) 0.0181(4) Uani 1 4 d
H42A H -0.12203 0.3716 -0.18335 0.0217 Uiso 1 4 d
C43 C 0.04892(14) 0.31302(7) -0.16532(14) 0.0175(4) Uani 1 4 d
C44 C 0.04068(15) 0.32218(8) -0.27003(14) 0.0210(4) Uani 1 4 d
H44A H 0.00772 0.35392 -0.29768 0.0252 Uiso 1 4 d
C45 C 0.08067(17) 0.28490(8) -0.33339(15) 0.0252(4) Uani 1 4 d
H45A H 0.07614 0.29176 -0.40431 0.0303 Uiso 1 4 d
C46 C 0.12722(16) 0.23771(8) -0.29500(14) 0.0223(4) Uani 1 4 d
H46A H 0.15536 0.21287 -0.33932 0.0268 Uiso 1 4 d
C47 C 0.13264(14) 0.22680(7) -0.19111(14) 0.0175(4) Uani 1 4 d
C48 C 0.09441(14) 0.26521(7) -0.12765(13) 0.0173(4) Uani 1 4 d
H48A H 0.09957 0.25854 -0.05665 0.0207 Uiso 1 4 d
C49 C 0.17294(14) 0.17485(7) -0.14737(14) 0.0178(4) Uani 1 4 d
C50 C 0.26339(15) 0.15093(8) -0.17339(15) 0.0220(4) Uani 1 4 d
H50A H 0.30068 0.16706 -0.22332 0.0264 Uiso 1 4 d
C51 C 0.29818(15) 0.10332(8) -0.12546(16) 0.0243(4) Uani 1 4 d
H51A H 0.35965 0.08713 -0.143 0.0291 Uiso 1 4 d
C52 C 0.24460(15) 0.07897(8) -0.05227(15) 0.0210(4) Uani 1 4 d
H52A H 0.271 0.04725 -0.01844 0.0252 Uiso 1 4 d
C53 C 0.15189(14) 0.10119(7) -0.02847(14) 0.0174(4) Uani 1 4 d
C54 C 0.11790(14) 0.14911(7) -0.07673(13) 0.0171(4) Uani 1 4 d
H54A H 0.05524 0.16466 -0.06088 0.0205 Uiso 1 4 d

loop_
_atom_site_aniso_label
_atom_site_aniso_U_11
_atom_site_aniso_U_22
_atom_site_aniso_U_33
_atom_site_aniso_U_12
_atom_site_aniso_U_13
_atom_site_aniso_U_23
C1B 0.085(7) 0.016(3) 0.086(7) 0.018(4) 0.066(6) 0.014(4)
Cl1B 0.0575(12) 0.0235(9) 0.0701(14) -0.0006(8) 0.0071(10) -0.0117(8)
Cl2B 0.075(2) 0.0451(16) 0.0555(17) -0.0120(13) -0.0264(14) 0.0106(12)
Cl3B 0.0450(12) 0.0613(15) 0.106(2) 0.0241(11) 0.0027(13) -0.0374(15)
C1C 0.057(5) 0.106(7) 0.127(8) 0.035(5) 0.018(6) 0.003(7)
C2C 0.047(5) 0.120(8) 0.115(7) 0.043(5) -0.011(5) -0.046(6)
C3C 0.065(5) 0.089(7) 0.088(6) 0.051(5) -0.009(5) 0.008(5)
C4C 0.061(5) 0.068(6) 0.113(8) -0.000(4) 0.038(6) -0.015(6)
C5C 0.079(7) 0.113(8) 0.165(10) 0.003(6) -0.008(7) -0.020(8)
C6C 0.035(4) 0.045(5) 0.055(5) -0.015(4) 0.007(4) 0.022(4)
C1D 0.049(5) 0.051(5) 0.045(5) 0.002(4) -0.002(4) -0.003(4)
C2D 0.018(4) 0.023(4) 0.030(4) 0.004(3) -0.007(3) 0.010(3)
C3D 0.034(4) 0.033(4) 0.044(3) 0.007(3) -0.000(3) 0.002(3)
C4D 0.021(4) 0.025(4) 0.037(3) 0.012(3) 0.003(3) -0.001(3)
C5D 0.026(4) 0.031(4) 0.039(4) 0.005(3) 0.010(3) -0.005(3)
C6D 0.009(4) 0.027(5) 0.028(4) -0.005(4) -0.002(4) 0.006(4)
C1 0.0203(9) 0.0126(8) 0.0170(8) 0.0006(7) 0.0004(7) -0.0032(6)
C2 0.0199(9) 0.0176(9) 0.0218(9) 0.0033(7) -0.0017(7) -0.0001(7)
C3 0.0259(10) 0.0209(9) 0.0191(9) 0.0040(7) -0.0016(7) 0.0046(7)
C4 0.0245(10) 0.0185(9) 0.0174(9) 0.0002(7) 0.0024(7) 0.0025(7)
C5 0.0208(9) 0.0137(8) 0.0152(8) 0.0002(7) 0.0003(7) -0.0019(6)
C6 0.0199(9) 0.0135(8) 0.0151(8) 0.0006(7) -0.0014(7) -0.0003(6)
C7 0.0213(9) 0.0128(8) 0.0166(8) 0.0008(7) 0.0017(7) -0.0006(6)
C8 0.0248(10) 0.0237(9) 0.0145(8) 0.0033(7) 0.0024(7) 0.0010(7)
C9 0.0248(10) 0.0330(11) 0.0189(9) 0.0036(8) 0.0084(8) 0.0006(8)
C10 0.0186(9) 0.0297(10) 0.0207(9) 0.0038(8) 0.0032(7) 0.0012(8)
C11 0.0204(9) 0.0161(8) 0.0167(9) 0.0011(7) 0.0021(7) -0.0004(7)
C12 0.0192(9) 0.0148(8) 0.0160(8) 0.0000(7) 0.0037(7) -0.0003(6)
C13 0.0155(8) 0.0178(8) 0.0169(9) -0.0022(7) 0.0014(7) 0.0005(7)
C14 0.0176(9) 0.0168(8) 0.0197(9) 0.0018(7) 0.0012(7) 0.0006(7)
C15 0.0201(9) 0.0190(9) 0.0174(9) 0.0000(7) 0.0034(7) -0.0021(7)
C16 0.0196(9) 0.0176(8) 0.0151(8) -0.0015(7) -0.0000(7) 0.0009(7)
C17 0.0151(8) 0.0157(8) 0.0180(8) -0.0028(7) 0.0006(7) -0.0008(7)
C18 0.0153(8) 0.0181(8) 0.0170(8) -0.0010(7) 0.0023(7) -0.0016(7)
C19 0.0159(8) 0.0184(9) 0.0175(8) -0.0005(7) 0.0019(7) 0.0007(7)
C20 0.0197(9) 0.0210(9) 0.0208(9) -0.0000(7) -0.0006(7) -0.0038(7)
C21 0.0222(9) 0.0267(10) 0.0199(9) 0.0027(8) -0.0045(7) -0.0015(8)
C22 0.0207(9) 0.0214(9) 0.0232(9) 0.0053(7) -0.0014(7) 0.0016(7)
C23 0.0160(8) 0.0190(9) 0.0195(9) -0.0004(7) 0.0026(7) 0.0000(7)
C24 0.0158(8) 0.0192(9) 0.0172(8) -0.0003(7) 0.0000(7) 0.0003(7)
C25 0.0201(9) 0.0167(9) 0.0171(8) 0.0030(7) 0.0001(7) 0.0023(7)
C26 0.0171(9) 0.0217(9) 0.0237(9) 0.0019(7) 0.0002(7) 0.0009(7)
C27 0.0197(9) 0.0220(9) 0.0245(9) 0.0061(7) 0.0054(7) 0.0014(7)
C28 0.0240(10) 0.0169(8) 0.0178(8) 0.0046(7) 0.0042(7) 0.0009(7)
C29 0.0210(9) 0.0171(8) 0.0152(8) 0.0023(7) 0.0025(7) 0.0025(7)
C30 0.0184(9) 0.0182(9) 0.0169(8) 0.0027(7) 0.0019(7) 0.0007(7)
C31 0.0217(9) 0.0188(9) 0.0133(8) 0.0003(7) 0.0051(7) -0.0013(7)
C32 0.0238(10) 0.0192(9) 0.0213(9) 0.0033(7) 0.0056(7) -0.0010(7)
C33 0.0307(11) 0.0153(9) 0.0291(10) -0.0005(8) 0.0090(8) -0.0026(7)
C34 0.0248(10) 0.0203(9) 0.0243(9) -0.0049(7) 0.0063(8) -0.0042(7)
C35 0.0222(9) 0.0206(9) 0.0152(8) -0.0006(7) 0.0055(7) -0.0021(7)
C36 0.0221(9) 0.0162(8) 0.0144(8) 0.0001(7) 0.0050(7) -0.0015(6)
C37 0.0197(9) 0.0194(9) 0.0191(9) -0.0039(7) 0.0039(7) 0.0001(7)
C38 0.0256(10) 0.0245(10) 0.0211(9) -0.0024(8) 0.0034(8) -0.0058(7)
C39 0.0275(10) 0.0268(10) 0.0186(9) -0.0049(8) -0.0020(8) -0.0026(8)
C40 0.0210(9) 0.0213(9) 0.0212(9) -0.0017(7) -0.0009(7) 0.0023(7)
C41 0.0202(9) 0.0166(8) 0.0175(8) -0.0036(7) 0.0031(7) 0.0021(7)
C42 0.0199(9) 0.0178(9) 0.0165(8) -0.0030(7) 0.0017(7) 0.0009(7)
C43 0.0154(8) 0.0190(9) 0.0179(9) -0.0025(7) 0.0011(7) 0.0012(7)
C44 0.0236(9) 0.0209(9) 0.0185(9) 0.0009(7) 0.0011(7) 0.0043(7)
C45 0.0349(11) 0.0250(10) 0.0159(9) -0.0002(8) 0.0033(8) 0.0018(7)
C46 0.0289(10) 0.0207(9) 0.0180(9) -0.0013(8) 0.0058(8) -0.0021(7)
C47 0.0156(8) 0.0182(9) 0.0188(9) -0.0032(7) 0.0014(7) 0.0001(7)
C48 0.0169(8) 0.0196(9) 0.0151(8) -0.0024(7) 0.0009(7) 0.0021(7)
C49 0.0180(9) 0.0175(9) 0.0173(8) -0.0027(7) -0.0002(7) -0.0026(7)
C50 0.0200(9) 0.0221(9) 0.0246(9) -0.0030(7) 0.0056(7) -0.0013(7)
C51 0.0179(9) 0.0219(10) 0.0335(11) 0.0004(7) 0.0052(8) -0.0026(8)
C52 0.0188(9) 0.0168(9) 0.0269(10) 0.0001(7) -0.0007(7) -0.0005(7)
C53 0.0181(9) 0.0154(8) 0.0179(8) -0.0019(7) -0.0017(7) -0.0029(7)
C54 0.0174(8) 0.0169(8) 0.0165(8) 0.0000(7) 0.0002(7) -0.0026(7)

loop_
_atom_type_symbol
_atom_type_description
_atom_type_scat_dispersion_real
_atom_type_scat_dispersion_imag
_atom_type_scat_source
C C 0.0181 0.0091
;
International Tables for Crystallography
(Vol. C, Tables 4.2.6.8 and 6.1.1.4)
;
H H 0.0000 0.0000
;
International Tables for Crystallography
(Vol. C, Table 6.1.1.4)
;
Cl Cl 0.3639 0.7018
;
International Tables for Crystallography
(Vol. C, Tables 4.2.6.8 and 6.1.1.4)
;

loop_
_geom_angle_atom_site_label_1
_geom_angle_atom_site_label_2
_geom_angle_atom_site_label_3
_geom_angle
_geom_angle_publ_flag
Cl1B C1B Cl2B 109.1(4) yes
Cl1B C1B Cl3B 117.2(5) yes
Cl2B C1B Cl3B 108.3(5) yes
C1C C2C C3C 119.2(10) yes
C2C C3C C4C 134.8(9) yes
C3C C4C C5C 113.0(8) yes
C4C C5C C6C 144.4(12) yes
C1D C2D C3D 104.8(12) yes
C2D C3D C4D 105.6(11) yes
C3D C4D C5D 107.8(12) yes
C4D C5D C6D 121.7(14) yes
C2 C1 C6 118.27(17) yes
C2 C1 C53 122.79(17) yes
C6 C1 C53 118.94(16) yes
C1 C2 C3 119.52(18) yes
C2 C3 C4 121.54(18) yes
C3 C4 C5 120.00(18) yes
C4 C5 C6 117.67(17) yes
C4 C5 C7 122.81(17) yes
C6 C5 C7 119.53(15) yes
C1 C6 C5 123.00(16) yes
C5 C7 C8 122.68(16) yes
C5 C7 C12 119.76(17) yes
C8 C7 C12 117.55(17) yes
C7 C8 C9 120.57(17) yes
C8 C9 C10 121.09(19) yes
C9 C10 C11 119.45(18) yes
C10 C11 C12 118.76(17) yes
C10 C11 C13 123.22(16) yes
C12 C11 C13 118.01(17) yes
C7 C12 C11 122.53(18) yes
C11 C13 C14 119.28(16) yes
C11 C13 C18 121.71(16) yes
C14 C13 C18 118.90(16) yes
C13 C14 C15 120.63(16) yes
C14 C15 C16 120.06(17) yes
C15 C16 C17 120.67(16) yes
C16 C17 C18 118.82(16) yes
C16 C17 C19 119.48(16) yes
C18 C17 C19 121.66(17) yes
C13 C18 C17 120.90(17) yes
C17 C19 C20 120.38(16) yes
C17 C19 C24 121.04(16) yes
C20 C19 C24 118.53(16) yes
C19 C20 C21 120.59(18) yes
C20 C21 C22 120.41(17) yes
C21 C22 C23 120.06(17) yes
C22 C23 C24 119.26(17) yes
C22 C23 C25 120.16(16) yes
C24 C23 C25 120.58(16) yes
C19 C24 C23 121.13(16) yes
C23 C25 C26 119.70(16) yes
C23 C25 C30 120.78(17) yes
C26 C25 C30 119.50(17) yes
C25 C26 C27 119.98(18) yes
C26 C27 C28 120.19(18) yes
C27 C28 C29 120.65(17) yes
C28 C29 C30 118.72(16) yes
C28 C29 C31 119.86(16) yes
C30 C29 C31 121.41(17) yes
C25 C30 C29 120.90(17) yes
C29 C31 C32 119.81(16) yes
C29 C31 C36 121.50(16) yes
C32 C31 C36 118.69(16) yes
C31 C32 C33 120.27(18) yes
C32 C33 C34 120.64(18) yes
C33 C34 C35 120.09(18) yes
C34 C35 C36 119.00(18) yes
C34 C35 C37 120.21(17) yes
C36 C35 C37 120.77(17) yes
C31 C36 C35 121.22(16) yes
C35 C37 C38 120.54(18) yes
C35 C37 C42 120.35(16) yes
C38 C37 C42 119.10(18) yes
C37 C38 C39 120.20(19) yes
C38 C39 C40 120.29(18) yes
C39 C40 C41 120.49(18) yes
C40 C41 C42 118.74(17) yes
C40 C41 C43 120.54(16) yes
C42 C41 C43 120.70(16) yes
C37 C42 C41 121.16(17) yes
C41 C43 C44 121.54(16) yes
C41 C43 C48 119.85(16) yes
C44 C43 C48 118.60(17) yes
C43 C44 C45 119.88(18) yes
C44 C45 C46 121.10(18) yes
C45 C46 C47 119.89(18) yes
C46 C47 C48 118.53(16) yes
C46 C47 C49 122.10(17) yes
C48 C47 C49 119.30(16) yes
C43 C48 C47 121.93(16) yes
C47 C49 C50 123.08(17) yes
C47 C49 C54 117.98(17) yes
C50 C49 C54 118.94(17) yes
C49 C50 C51 119.39(19) yes
C50 C51 C52 121.22(19) yes
C51 C52 C53 120.04(18) yes
C1 C53 C52 122.75(16) yes
C1 C53 C54 118.98(16) yes
C52 C53 C54 118.22(18) yes
C49 C54 C53 122.11(17) yes
H1BA C1B Cl1B 107.3(7) no
H1BA C1B Cl2B 107.3(6) no
H1BA C1B Cl3B 107.3(6) no
H1CA C1C H1CB 109.5(11) no
H1CA C1C H1CC 109.5(11) no
H1CA C1C C2C 109.5(11) no
H1CB C1C H1CC 109.5(12) no
H1CB C1C C2C 109.5(10) no
H1CC C1C C2C 109.5(10) no
C1C C2C H2CA 107.5(9) no
C1C C2C H2CB 107.5(9) no
H2CA C2C H2CB 107.0(10) no
H2CA C2C C3C 107.5(9) no
H2CB C2C C3C 107.5(9) no
C2C C3C H3CA 103.5(9) no
C2C C3C H3CB 103.5(9) no
H3CA C3C H3CB 105.3(10) no
H3CA C3C C4C 103.5(8) no
H3CB C3C C4C 103.5(9) no
C3C C4C H4CA 109.0(10) no
C3C C4C H4CB 109.0(10) no
H4CA C4C H4CB 107.8(8) no
H4CA C4C C5C 109.0(11) no
H4CB C4C C5C 109.0(11) no
C4C C5C H5CA 100.8(11) no
C4C C5C H5CB 100.8(10) no
H5CA C5C H5CB 104.4(13) no
H5CA C5C C6C 100.8(10) no
H5CB C5C C6C 100.8(11) no
C5C C6C H6CA 109.5(9) no
C5C C6C H6CB 109.5(10) no
C5C C6C H6CC 109.5(10) no
H6CA C6C H6CB 109.5(9) no
H6CA C6C H6CC 109.5(10) no
H6CB C6C H6CC 109.5(9) no
H1DA C1D H1DB 109.5(16) no
H1DA C1D H1DC 109(2) no
H1DA C1D C2D 109.5(17) no
H1DB C1D H1DC 109(2) no
H1DB C1D C2D 109.5(17) no
H1DC C1D C2D 109.5(14) no
C1D C2D H2DA 110.8(13) no
C1D C2D H2DB 110.8(12) no
H2DA C2D H2DB 108.9(13) no
H2DA C2D C3D 110.8(11) no
H2DB C2D C3D 110.8(12) no
C2D C3D H3DA 110.6(12) no
C2D C3D H3DB 110.6(13) no
H3DA C3D H3DB 108.8(14) no
H3DA C3D C4D 110.6(13) no
H3DB C3D C4D 110.6(11) no
C3D C4D H4DA 110.1(12) no
C3D C4D H4DB 110.1(11) no
H4DA C4D H4DB 108.5(13) no
H4DA C4D C5D 110.1(12) no
H4DB C4D C5D 110.1(13) no
C4D C5D H5DA 106.9(14) no
C4D C5D H5DB 106.9(13) no
H5DA C5D H5DB 106.7(17) no
H5DA C5D C6D 106.9(13) no
H5DB C5D C6D 106.9(14) no
C5D C6D H6DA 109.5(13) no
C5D C6D H6DB 109.5(12) no
C5D C6D H6DC 109.5(13) no
H6DA C6D H6DB 109.5(14) no
H6DA C6D H6DC 109.5(12) no
H6DB C6D H6DC 109.5(13) no
C1 C2 H2A 120.24(19) no
H2A C2 C3 120.24(18) no
C2 C3 H3A 119.2(2) no
H3A C3 C4 119.2(2) no
C3 C4 H4A 120.00(18) no
H4A C4 C5 120.01(19) no
C1 C6 H6A 118.51(18) no
C5 C6 H6A 118.49(17) no
C7 C8 H8A 119.71(19) no
H8A C8 C9 119.7(2) no
C8 C9 H9A 119.45(19) no
H9A C9 C10 119.5(2) no
C9 C10 H10A 120.3(2) no
H10A C10 C11 120.28(19) no
C7 C12 H12A 118.74(17) no
C11 C12 H12A 118.73(17) no
C13 C14 H14A 119.68(18) no
H14A C14 C15 119.69(18) no
C14 C15 H15A 119.97(17) no
H15A C15 C16 119.97(18) no
C15 C16 H16A 119.67(18) no
H16A C16 C17 119.67(17) no
C13 C18 H18A 119.54(17) no
C17 C18 H18A 119.55(17) no
C19 C20 H20A 119.70(18) no
H20A C20 C21 119.71(18) no
C20 C21 H21A 119.78(19) no
H21A C21 C22 119.80(19) no
C21 C22 H22A 119.96(19) no
H22A C22 C23 119.97(19) no
C19 C24 H24A 119.42(17) no
C23 C24 H24A 119.44(17) no
C25 C26 H26A 120.02(19) no
H26A C26 C27 120.0(2) no
C26 C27 H27A 119.90(19) no
H27A C27 C28 119.91(19) no
C27 C28 H28A 119.7(2) no
H28A C28 C29 119.68(18) no
C25 C30 H30A 119.55(17) no
C29 C30 H30A 119.55(17) no
C31 C32 H32A 119.87(19) no
H32A C32 C33 119.87(19) no
C32 C33 H33A 119.7(2) no
H33A C33 C34 119.7(2) no
C33 C34 H34A 119.95(19) no
H34A C34 C35 120.0(2) no
C31 C36 H36A 119.39(17) no
C35 C36 H36A 119.39(18) no
C37 C38 H38A 119.9(2) no
H38A C38 C39 119.90(19) no
C38 C39 H39A 119.9(2) no
H39A C39 C40 119.9(2) no
C39 C40 H40A 119.75(19) no
H40A C40 C41 119.76(19) no
C37 C42 H42A 119.43(18) no
C41 C42 H42A 119.42(18) no
C43 C44 H44A 120.06(19) no
H44A C44 C45 120.07(18) no
C44 C45 H45A 119.44(19) no
H45A C45 C46 119.5(2) no
C45 C46 H46A 120.05(19) no
H46A C46 C47 120.05(19) no
C43 C48 H48A 119.04(18) no
C47 C48 H48A 119.03(17) no
C49 C50 H50A 120.32(19) no
H50A C50 C51 120.3(2) no
C50 C51 H51A 119.4(2) no
H51A C51 C52 119.39(19) no
C51 C52 H52A 120.0(2) no
H52A C52 C53 120.0(2) no
C49 C54 H54A 118.95(17) no
C53 C54 H54A 118.94(18) no

loop_
_geom_bond_atom_site_label_1
_geom_bond_atom_site_label_2
_geom_bond_distance
_geom_bond_publ_flag
C1B Cl1B 1.678(7) yes
C1B Cl2B 1.829(9) yes
C1B Cl3B 1.700(9) yes
C1C C2C 1.538(15) yes
C2C C3C 1.481(15) yes
C3C C4C 1.515(14) yes
C4C C5C 1.500(16) yes
C5C C6C 1.485(13) yes
C1D C2D 1.59(2) yes
C2D C3D 1.553(19) yes
C3D C4D 1.545(17) yes
C4D C5D 1.54(2) yes
C5D C6D 1.542(18) yes
C1 C2 1.397(3) yes
C1 C6 1.396(3) yes
C1 C53 1.487(3) yes
C2 C3 1.392(3) yes
C3 C4 1.390(3) yes
C4 C5 1.401(2) yes
C5 C6 1.396(3) yes
C5 C7 1.490(3) yes
C7 C8 1.400(3) yes
C7 C12 1.400(2) yes
C8 C9 1.390(3) yes
C9 C10 1.391(3) yes
C10 C11 1.400(3) yes
C11 C12 1.394(3) yes
C11 C13 1.486(2) yes
C13 C14 1.399(3) yes
C13 C18 1.398(2) yes
C14 C15 1.388(3) yes
C15 C16 1.387(2) yes
C16 C17 1.398(3) yes
C17 C18 1.403(3) yes
C17 C19 1.487(2) yes
C19 C20 1.400(3) yes
C19 C24 1.400(3) yes
C20 C21 1.387(3) yes
C21 C22 1.388(3) yes
C22 C23 1.398(3) yes
C23 C24 1.396(2) yes
C23 C25 1.489(3) yes
C25 C26 1.397(3) yes
C25 C30 1.396(3) yes
C26 C27 1.395(3) yes
C27 C28 1.387(3) yes
C28 C29 1.401(3) yes
C29 C30 1.400(2) yes
C29 C31 1.489(3) yes
C31 C32 1.403(3) yes
C31 C36 1.395(3) yes
C32 C33 1.386(3) yes
C33 C34 1.387(3) yes
C34 C35 1.397(3) yes
C35 C36 1.399(3) yes
C35 C37 1.485(3) yes
C37 C38 1.402(3) yes
C37 C42 1.391(3) yes
C38 C39 1.385(3) yes
C39 C40 1.386(3) yes
C40 C41 1.400(3) yes
C41 C42 1.396(3) yes
C41 C43 1.482(3) yes
C43 C44 1.398(3) yes
C43 C48 1.392(2) yes
C44 C45 1.385(3) yes
C45 C46 1.388(3) yes
C46 C47 1.396(3) yes
C47 C48 1.395(3) yes
C47 C49 1.483(2) yes
C49 C50 1.400(3) yes
C49 C54 1.393(3) yes
C50 C51 1.391(3) yes
C51 C52 1.392(3) yes
C52 C53 1.399(3) yes
C53 C54 1.396(2) yes
C1B H1BA 1.000(9) no
C1C H1CA 0.980(13) no
C1C H1CB 0.980(13) no
C1C H1CC 0.980(11) no
C2C H2CA 0.990(11) no
C2C H2CB 0.990(9) no
C3C H3CA 0.990(10) no
C3C H3CB 0.990(11) no
C4C H4CA 0.990(11) no
C4C H4CB 0.990(11) no
C5C H5CA 0.990(16) no
C5C H5CB 0.990(16) no
C6C H6CA 0.980(11) no
C6C H6CB 0.980(10) no
C6C H6CC 0.980(10) no
C1D H1DA 0.98(2) no
C1D H1DB 0.98(2) no
C1D H1DC 0.98(2) no
C2D H2DA 0.990(13) no
C2D H2DB 0.990(13) no
C3D H3DA 0.990(15) no
C3D H3DB 0.990(17) no
C4D H4DA 0.990(15) no
C4D H4DB 0.990(14) no
C5D H5DA 0.990(18) no
C5D H5DB 0.99(2) no
C6D H6DA 0.980(13) no
C6D H6DB 0.980(14) no
C6D H6DC 0.980(15) no
C2 H2A 0.9499(19) no
C3 H3A 0.9499(19) no
C4 H4A 0.950(2) no
C6 H6A 0.9499(17) no
C8 H8A 0.9499(18) no
C9 H9A 0.950(2) no
C10 H10A 0.9500(19) no
C12 H12A 0.9501(19) no
C14 H14A 0.9501(18) no
C15 H15A 0.9501(19) no
C16 H16A 0.9500(17) no
C18 H18A 0.9500(19) no
C20 H20A 0.9499(19) no
C21 H21A 0.9499(19) no
C22 H22A 0.9499(19) no
C24 H24A 0.9499(18) no
C26 H26A 0.9500(19) no
C27 H27A 0.950(2) no
C28 H28A 0.9499(18) no
C30 H30A 0.9500(19) no
C32 H32A 0.9500(19) no
C33 H33A 0.950(2) no
C34 H34A 0.950(2) no
C36 H36A 0.9502(17) no
C38 H38A 0.950(2) no
C39 H39A 0.9501(19) no
C40 H40A 0.9500(19) no
C42 H42A 0.9499(18) no
C44 H44A 0.9502(19) no
C45 H45A 0.950(2) no
C46 H46A 0.950(2) no
C48 H48A 0.9500(17) no
C50 H50A 0.950(2) no
C51 H51A 0.950(2) no
C52 H52A 0.950(2) no
C54 H54A 0.9499(19) no

loop_
_geom_contact_atom_site_label_1
_geom_contact_atom_site_label_2
_geom_contact_distance
_geom_contact_publ_flag
_geom_contact_site_symmetry_2
C3C C6C 3.342(14) no .
C1 C4 2.808(3) no .
C2 C5 2.818(3) no .
C2 C52 3.096(3) no .
C3 C6 2.744(3) no .
C4 C8 3.040(3) no .
C6 C12 2.911(3) no .
C6 C54 2.928(3) no .
C7 C10 2.821(3) no .
C8 C11 2.798(3) no .
C9 C12 2.755(3) no .
C10 C18 3.137(3) no .
C12 C14 2.972(3) no .
C13 C16 2.796(2) no .
C14 C17 2.796(2) no .
C15 C18 2.783(3) no .
C16 C20 2.976(3) no .
C18 C24 3.035(3) no .
C19 C22 2.803(3) no .
C20 C23 2.791(3) no .
C21 C24 2.775(3) no .
C22 C26 3.094(3) no .
C22 C30 3.594(3) no .
C24 C26 3.598(3) no .
C24 C30 3.129(3) no .
C25 C28 2.791(3) no .
C26 C29 2.803(3) no .
C27 C30 2.782(3) no .
C28 C32 2.973(3) no .
C30 C36 3.040(3) no .
C31 C34 2.800(3) no .
C32 C35 2.794(3) no .
C33 C36 2.771(3) no .
C34 C38 3.086(3) no .
C36 C42 3.091(3) no .
C37 C40 2.790(3) no .
C38 C41 2.795(3) no .
C39 C42 2.775(3) no .
C40 C48 3.003(3) no .
C42 C44 3.042(3) no .
C43 C46 2.799(3) no .
C44 C47 2.799(3) no .
C45 C48 2.755(3) no .
C46 C50 3.127(3) no .
C48 C54 2.956(3) no .
C49 C52 2.799(3) no .
C50 C53 2.813(3) no .
C51 C54 2.757(3) no .
Cl1B C7 3.424(3) no 2_555
Cl1B C8 3.355(3) no 2_555
Cl1B C9 3.560(3) no 2_555
Cl3B C37 3.577(4) no 2_555
Cl3B C42 3.588(4) no 2_555
C1C C4C 3.264(16) no 4_565
C1C C5C 2.729(19) no 4_565
C1C C6C 3.578(15) no 4_565
C4C C1C 3.264(16) no 4_564
C5C C1C 2.729(19) no 4_564
C6C C1C 3.578(15) no 4_564
C6C C19 3.525(10) no 3_565
C6C C20 3.551(10) no 3_565
C1 C5 3.590(3) no 3_555
C2 C12 3.467(3) no 3_555
C5 C1 3.590(3) no 3_555
C7 Cl1B 3.424(3) no 2_545
C7 C52 3.456(3) no 3_555
C8 Cl1B 3.355(3) no 2_545
C8 C36 3.597(3) no 4_555
C8 C52 3.457(3) no 3_555
C9 Cl1B 3.560(3) no 2_545
C9 C31 3.564(3) no 4_555
C12 C2 3.467(3) no 3_555
C15 C35 3.581(3) no 4_554
C15 C36 3.467(3) no 4_554
C16 C36 3.533(3) no 4_554
C19 C6C 3.525(10) no 3_565
C20 C6C 3.551(10) no 3_565
C22 C46 3.564(3) no 1_455
C31 C9 3.564(3) no 4_554
C34 C39 3.588(3) no 3_565
C35 C15 3.581(3) no 4_555
C36 C8 3.597(3) no 4_554
C36 C15 3.467(3) no 4_555
C36 C16 3.533(3) no 4_555
C37 Cl3B 3.577(4) no 2_545
C39 C34 3.588(3) no 3_565
C42 Cl3B 3.588(4) no 2_545
C46 C22 3.564(3) no 1_655
C52 C7 3.456(3) no 3_555
C52 C8 3.457(3) no 3_555
C1C H3CA 2.881(12) no .
C1C H3CB 2.562(12) no .
H1CA H2CA 2.3409(5) no .
H1CA H2CB 2.3421(6) no .
H1CA C3C 3.407(10) no .
H1CA H3CB 3.4807(6) no .
H1CB H2CA 2.8570(4) no .
H1CB H2CB 2.3693(4) no .
H1CB C3C 2.833(10) no .
H1CB H3CA 3.2802(8) no .
H1CB H3CB 2.4637(5) no .
H1CC H2CA 2.3705(4) no .
H1CC H2CB 2.8573(9) no .
H1CC C3C 2.832(9) no .
H1CC H3CA 2.7794(6) no .
H1CC H3CB 2.7616(5) no .
C2C H4CA 2.910(10) no .
C2C H4CB 3.229(10) no .
H2CA H3CA 2.1308(4) no .
H2CA H3CB 2.7351(5) no .
H2CA C4C 3.140(11) no .
H2CA H4CA 3.0871(6) no .
H2CB H3CA 2.7476(6) no .
H2CB H3CB 2.4335(4) no .
H2CB C4C 2.908(11) no .
H2CB H4CA 2.8466(6) no .
H2CB H4CB 3.1847(5) no .
C3C H5CA 3.124(10) no .
C3C H5CB 3.101(10) no .
C3C H6CB 3.400(10) no .
C3C H6CC 3.385(11) no .
H3CA H4CA 2.5406(8) no .
H3CA H4CB 2.7332(7) no .
H3CA C5C 2.401(15) no .
H3CA H5CA 3.0213(6) no .
H3CA H5CB 3.1485(5) no .
H3CA C6C 2.795(11) no .
H3CA H6CB 2.6599(7) no .
H3CA H6CC 2.8160(6) no .
H3CB H4CA 2.7589(5) no .
H3CB H4CB 2.1288(6) no .
H3CB C5C 2.879(14) no .
H3CB H5CB 3.2103(7) no .
H3CB H6CC 3.4057(9) no .
C4C H6CA 3.524(10) no .
C4C H6CB 3.160(9) no .
C4C H6CC 3.163(10) no .
H4CA H5CA 2.0110(5) no .
H4CA H5CB 2.5684(4) no .
H4CA C6C 3.405(9) no .
H4CA H6CB 3.5671(7) no .
H4CB H5CA 2.5460(6) no .
H4CB H5CB 2.0082(5) no .
H4CB C6C 3.419(9) no .
H4CB H6CC 3.5967(7) no .
H5CA H6CA 2.1704(3) no .
H5CA H6CB 2.2543(7) no .
H5CA H6CC 2.7518(6) no .
H5CB H6CA 2.1750(4) no .
H5CB H6CB 2.7523(6) no .
H5CB H6CC 2.2492(7) no .
C1D H3DA 2.90(2) no .
C1D H3DB 2.487(18) no .
H1DA H2DA 2.4560(5) no .
H1DA H2DB 2.4545(6) no .
H1DA C3D 3.354(13) no .
H1DA H3DB 3.4322(6) no .
H1DB H2DA 2.9295(5) no .
H1DB H2DB 2.4511(6) no .
H1DB C3D 2.662(12) no .
H1DB H3DA 2.7400(5) no .
H1DB H3DB 2.6355(6) no .
H1DC H2DA 2.4495(6) no .
H1DC H2DB 2.9294(6) no .
H1DC C3D 2.664(15) no .
H1DC H3DA 3.2378(6) no .
H1DC H3DB 2.3068(3) no .
C2D H4DA 2.442(13) no .
C2D H4DB 2.906(13) no .
H2DA H3DA 2.8855(6) no .
H2DA H3DB 2.5828(4) no .
H2DA C4D 2.481(13) no .
H2DA H4DA 2.0605(4) no .
H2DA H4DB 3.0083(5) no .
H2DB H3DA 2.3119(4) no .
H2DB H3DB 2.8845(6) no .
H2DB C4D 2.883(12) no .
H2DB H4DA 2.9114(8) no .
H2DB H4DB 3.0001(5) no .
C3D H5DA 2.611(13) no .
C3D H5DB 2.620(13) no .
H3DA H4DA 2.8603(4) no .
H3DA H4DB 2.2814(5) no .
H3DA C5D 2.945(13) no .
H3DA H5DA 3.2349(10) no .
H3DA H5DB 2.7536(7) no .
H3DB H4DA 2.5973(5) no .
H3DB H4DB 2.8630(8) no .
H3DB C5D 2.496(13) no .
H3DB H5DA 2.2641(6) no .
H3DB H5DB 2.5748(4) no .
C4D H6DA 3.485(12) no .
C4D H6DB 2.977(12) no .
C4D H6DC 2.870(11) no .
H4DA H5DA 2.3860(4) no .
H4DA H5DB 2.8687(5) no .
H4DA C6D 2.930(13) no .
H4DA H6DB 3.3254(5) no .
H4DA H6DC 2.7652(7) no .
H4DB H5DA 2.8684(6) no .
H4DB H5DB 2.3790(4) no .
H4DB C6D 2.937(12) no .
H4DB H6DB 2.8905(7) no .
H4DB H6DC 3.1672(10) no .
H5DA H6DA 2.2890(4) no .
H5DA H6DB 2.8489(7) no .
H5DA H6DC 2.4187(5) no .
H5DB H6DA 2.3829(6) no .
H5DB H6DB 2.3202(5) no .
H5DB H6DC 2.8538(4) no .
C1 H3A 3.2644(19) no .
C1 H52A 2.714(2) no .
C1 H54A 2.6194(18) no .
C2 H4A 3.280(2) no .
C2 H6A 3.251(2) no .
C2 H52A 2.863(2) no .
H2A H3A 2.3345(5) no .
H2A C4 3.281(2) no .
H2A C6 3.261(2) no .
H2A C52 2.882(2) no .
H2A H52A 2.4659(6) no .
H2A C53 2.7154(19) no .
H3A H4A 2.3284(5) no .
H3A C5 3.2700(19) no .
C4 H6A 3.2493(19) no .
C4 H8A 2.765(2) no .
H4A C6 3.2577(19) no .
H4A C7 2.7174(19) no .
H4A C8 2.775(2) no .
H4A H8A 2.2725(4) no .
C5 H8A 2.709(2) no .
C5 H12A 2.6369(18) no .
C6 H12A 2.5901(19) no .
C6 H54A 2.6495(18) no .
H6A C7 2.624(2) no .
H6A C12 2.5751(19) no .
H6A H12A 2.0453(5) no .
H6A C53 2.6105(19) no .
H6A C54 2.6303(19) no .
H6A H54A 2.2032(3) no .
C7 H9A 3.276(2) no .
C8 H10A 3.277(2) no .
C8 H12A 3.251(2) no .
H8A H9A 2.3285(6) no .
H8A C10 3.274(2) no .
H8A C12 3.2571(18) no .
H9A H10A 2.3372(6) no .
H9A C11 3.267(2) no .
C10 H12A 3.258(2) no .
C10 H18A 2.924(2) no .
H10A C12 3.267(2) no .
H10A C13 2.726(2) no .
H10A C18 2.9749(19) no .
H10A H18A 2.6265(4) no .
C11 H14A 2.641(2) no .
C11 H18A 2.6859(18) no .
C12 H14A 2.7681(18) no .
H12A C13 2.5935(19) no .
H12A C14 2.7026(19) no .
H12A H14A 2.3981(6) no .
C13 H15A 3.2779(19) no .
C14 H16A 3.2596(19) no .
C14 H18A 3.2674(19) no .
H14A H15A 2.3335(5) no .
H14A C16 3.2597(18) no .
H14A C18 3.2682(19) no .
H15A H16A 2.3321(4) no .
H15A C17 3.2765(19) no .
C16 H18A 3.2697(19) no .
C16 H20A 2.7248(19) no .
H16A C18 3.271(2) no .
H16A C19 2.6428(19) no .
H16A C20 2.699(2) no .
H16A H20A 2.2843(4) no .
C17 H20A 2.6632(19) no .
C17 H24A 2.6712(18) no .
C18 H24A 2.7748(18) no .
H18A C19 2.6893(19) no .
H18A C24 2.8030(18) no .
H18A H24A 2.3827(4) no .
C19 H21A 3.277(2) no .
C20 H22A 3.264(2) no .
C20 H24A 3.265(2) no .
H20A H21A 2.3300(4) no .
H20A C22 3.263(2) no .
H20A C24 3.2668(19) no .
H21A H22A 2.3346(3) no .
H21A C23 3.2699(19) no .
C22 H24A 3.267(2) no .
C22 H26A 2.933(2) no .
H22A C24 3.2696(19) no .
H22A C25 2.6610(19) no .
H22A C26 2.930(2) no .
H22A H26A 2.7038(6) no .
C23 H26A 2.652(2) no .
C23 H30A 2.6656(18) no .
C24 H30A 2.9593(18) no .
H24A C25 2.6593(18) no .
H24A C30 2.9683(18) no .
H24A H30A 2.7221(5) no .
C25 H27A 3.275(2) no .
C26 H28A 3.267(2) no .
C26 H30A 3.269(2) no .
H26A H27A 2.3440(3) no .
H26A C28 3.2683(19) no .
H26A C30 3.2716(19) no .
H27A H28A 2.3312(4) no .
H27A C29 3.278(2) no .
C28 H30A 3.269(2) no .
C28 H32A 2.7215(19) no .
H28A C30 3.2694(19) no .
H28A C31 2.6540(19) no .
H28A C32 2.713(2) no .
H28A H32A 2.3169(4) no .
C29 H32A 2.6579(18) no .
C29 H36A 2.6767(19) no .
C30 H36A 2.7782(19) no .
H30A C31 2.6826(18) no .
H30A C36 2.7856(18) no .
H30A H36A 2.3349(7) no .
C31 H33A 3.2738(18) no .
C32 H34A 3.264(2) no .
C32 H36A 3.264(2) no .
H32A H33A 2.3292(4) no .
H32A C34 3.264(2) no .
H32A C36 3.2661(18) no .
H33A H34A 2.3321(5) no .
H33A C35 3.268(2) no .
C34 H36A 3.266(2) no .
C34 H38A 2.908(2) no .
H34A C36 3.2697(18) no .
H34A C37 2.659(2) no .
H34A C38 2.904(2) no .
H34A H38A 2.6357(5) no .
C35 H38A 2.669(2) no .
C35 H42A 2.647(2) no .
C36 H42A 2.905(2) no .
H36A C37 2.663(2) no .
H36A C42 2.9025(19) no .
H36A H42A 2.6231(6) no .
C37 H39A 3.273(2) no .
C38 H40A 3.259(2) no .
C38 H42A 3.265(2) no .
H38A H39A 2.3318(4) no .
H38A C40 3.260(2) no .
H38A C42 3.2664(19) no .
H39A H40A 2.3306(4) no .
H39A C41 3.2748(19) no .
C40 H42A 3.264(2) no .
C40 H48A 2.749(2) no .
H40A C42 3.266(2) no .
H40A C43 2.6633(19) no .
H40A C48 2.7747(18) no .
H40A H48A 2.3858(4) no .
C41 H44A 2.6857(19) no .
C41 H48A 2.6306(18) no .
C42 H44A 2.818(2) no .
H42A C43 2.6574(18) no .
H42A C44 2.805(2) no .
H42A H44A 2.4317(6) no .
C43 H45A 3.264(2) no .
C44 H46A 3.269(2) no .
C44 H48A 3.255(2) no .
H44A H45A 2.3285(4) no .
H44A C46 3.269(2) no .
H44A C48 3.2607(18) no .
H45A H46A 2.3308(4) no .
H45A C47 3.2649(19) no .
C46 H48A 3.255(2) no .
C46 H50A 2.944(2) no .
H46A C48 3.2612(19) no .
H46A C49 2.6972(19) no .
H46A C50 2.920(2) no .
H46A H50A 2.5805(7) no .
C47 H50A 2.7219(19) no .
C47 H54A 2.5935(19) no .
C48 H54A 2.7043(18) no .
H48A C49 2.6241(19) no .
H48A C54 2.7301(18) no .
H48A H54A 2.3907(4) no .
C49 H51A 3.2653(19) no .
C50 H52A 3.277(2) no .
C50 H54A 3.260(2) no .
H50A H51A 2.3363(4) no .
H50A C52 3.280(2) no .
H50A C54 3.267(2) no .
H51A H52A 2.3329(5) no .
H51A C53 3.271(2) no .
C52 H54A 3.256(2) no .
H52A C54 3.2612(18) no .
C1B H16A 3.585(8) no 3_565
H1BA C16 3.0685(18) no 3_565
H1BA H16A 3.1521(5) no 3_565
H1BA C17 2.9426(18) no 3_565
H1BA C19 3.0338(19) no 3_565
H1BA C24 3.159(2) no 3_565
H1BA H24A 3.1155(8) no 3_565
Cl1B H30A 3.291(3) no 3_565
Cl1B H42A 3.384(2) no 3_565
Cl2B H16A 3.155(3) no 3_565
Cl2B H18A 3.438(3) no 2_555
Cl2B H24A 2.911(3) no 2_555
Cl2B H30A 3.569(3) no 2_555
Cl2B H36A 3.218(3) no 2_555
C1C H4CB 2.853(12) no 4_565
C1C H5CA 2.833(13) no 4_565
C1C H5CB 1.834(11) no 4_565
C1C H6CA 3.420(11) no 4_565
H1CA C4C 3.335(12) no 4_565
H1CA H4CB 2.6908(4) no 4_565
H1CA C5C 3.081(15) no 4_565
H1CA H5CA 3.4302(6) no 4_565
H1CA H5CB 2.1447(4) no 4_565
H1CA C37 3.089(2) no 3_566
H1CA C38 2.776(2) no 3_566
H1CA H38A 3.1246(6) no 3_566
H1CA C39 2.843(2) no 3_566
H1CA H39A 3.2118(5) no 3_566
H1CA C40 3.219(2) no 3_566
H1CA C41 3.496(2) no 3_566
H1CA C42 3.415(2) no 3_566
H1CB C4C 2.758(10) no 4_565
H1CB H4CA 2.8944(4) no 4_565
H1CB H4CB 2.4098(5) no 4_565
H1CB C5C 2.491(12) no 4_565
H1CB H5CA 2.3845(5) no 4_565
H1CB H5CB 1.8499(6) no 4_565
H1CB H6CA 3.5945(9) no 4_565
H1CB C44 3.218(2) no 2_555
H1CB H44A 3.4996(6) no 2_555
H1CB C45 2.994(2) no 2_555
H1CB H45A 3.1639(6) no 2_555
H1CB C46 3.349(2) no 2_555
H1CC C4C 3.179(11) no 4_565
H1CC H4CB 3.0047(7) no 4_565
H1CC C5C 2.236(16) no 4_565
H1CC H5CA 2.4307(4) no 4_565
H1CC H5CB 1.3394(2) no 4_565
H1CC C6C 2.751(10) no 4_565
H1CC H6CA 2.5015(5) no 4_565
H1CC H6CC 3.0184(9) no 4_565
H1CC C15 3.5256(18) no 2_555
H1CC C16 3.1757(18) no 2_555
H1CC H16A 3.2911(6) no 2_555
H1CC C17 3.4416(19) no 2_555
C2C H5CB 3.267(10) no 4_565
C2C H6A 3.501(10) no 2_555
C2C H12A 3.348(11) no 2_555
C2C H54A 3.385(9) no 2_555
H2CA H6A 3.2106(9) no 2_555
H2CA C11 3.533(2) no 2_555
H2CA C12 3.2492(18) no 2_555
H2CA H12A 2.5786(4) no 2_555
H2CA C13 2.9799(19) no 2_555
H2CA C14 2.8198(18) no 2_555
H2CA H14A 3.0883(5) no 2_555
H2CA C15 3.1481(19) no 2_555
H2CA H15A 3.5827(8) no 2_555
H2CA C16 3.573(2) no 2_555
H2CA C18 3.446(2) no 2_555
H2CB H6A 3.0520(5) no 2_555
H2CB H12A 3.4494(6) no 2_555
H2CB H39A 3.4945(7) no 3_566
H2CB C46 3.335(2) no 2_555
H2CB C47 3.0021(19) no 2_555
H2CB C48 3.2868(18) no 2_555
H2CB C49 3.288(2) no 2_555
H2CB C54 3.0447(19) no 2_555
H2CB H54A 2.5521(8) no 2_555
C3C H54A 3.549(10) no 2_555
H3CA H12A 3.5729(6) no 2_555
H3CA C13 3.2367(18) no 2_555
H3CA C17 3.4433(19) no 2_555
H3CA C18 2.9900(18) no 2_555
H3CA H18A 3.0793(5) no 2_555
H3CA H24A 3.0700(7) no 2_555
H3CB H5CA 3.5231(7) no 4_565
H3CB C42 3.4785(18) no 2_555
H3CB H42A 3.0681(6) no 2_555
H3CB C43 3.3813(19) no 2_555
C4C H1CA 3.335(12) no 4_564
C4C H1CB 2.758(10) no 4_564
C4C H1CC 3.179(11) no 4_564
C4C H6A 3.442(12) no 2_555
C4C H45A 3.500(9) no 3_565
C4C H48A 3.597(10) no 2_555
C4C H54A 3.227(10) no 2_555
H4CA H1CB 2.8944(4) no 4_564
H4CA C5 3.5844(18) no 2_555
H4CA C6 3.1054(18) no 2_555
H4CA H6A 2.5397(4) no 2_555
H4CA C7 3.4729(19) no 2_555
H4CA C12 3.2567(18) no 2_555
H4CA H12A 3.1328(5) no 2_555
H4CA H44A 3.4116(9) no 3_565
H4CA C45 3.549(2) no 3_565
H4CA H45A 2.9949(8) no 3_565
H4CA H48A 3.5773(6) no 2_555
H4CA C54 3.570(2) no 2_555
H4CA H54A 2.6333(5) no 2_555
H4CB C1C 2.853(12) no 4_564
H4CB H1CA 2.6908(4) no 4_564
H4CB H1CB 2.4098(5) no 4_564
H4CB H1CC 3.0047(7) no 4_564
H4CB C41 3.1441(19) no 2_555
H4CB C42 3.4042(19) no 2_555
H4CB H42A 3.5819(5) no 2_555
H4CB C43 3.292(2) no 2_555
H4CB C45 3.583(2) no 3_565
H4CB H45A 3.0572(8) no 3_565
H4CB C48 3.157(2) no 2_555
H4CB H48A 2.8659(6) no 2_555
H4CB H54A 3.1430(5) no 2_555
C5C H1CA 3.081(15) no 4_564
C5C H1CB 2.491(12) no 4_564
C5C H1CC 2.236(16) no 4_564
H5CA C1C 2.833(13) no 4_564
H5CA H1CA 3.4302(6) no 4_564
H5CA H1CB 2.3845(5) no 4_564
H5CA H1CC 2.4307(4) no 4_564
H5CA H3CB 3.5231(7) no 4_564
H5CB C1C 1.834(11) no 4_564
H5CB H1CA 2.1447(4) no 4_564
H5CB H1CB 1.8499(6) no 4_564
H5CB H1CC 1.3394(2) no 4_564
H5CB C2C 3.267(10) no 4_564
H5CB H36A 3.5380(6) no 2_555
C6C H1CC 2.751(10) no 4_564
C6C H16A 3.457(10) no 3_565
C6C H18A 3.233(10) no 2_555
C6C H24A 3.144(10) no 2_555
H6CA C1C 3.420(11) no 4_564
H6CA H1CB 3.5945(9) no 4_564
H6CA H1CC 2.5015(5) no 4_564
H6CA C16 3.4242(19) no 3_565
H6CA H16A 3.1493(6) no 3_565
H6CA C17 3.2621(19) no 3_565
H6CA C19 2.6908(19) no 3_565
H6CA C20 2.992(2) no 3_565
H6CA H20A 3.4557(5) no 3_565
H6CA C21 3.391(2) no 3_565
H6CA C22 3.527(2) no 3_565
H6CA C23 3.274(2) no 3_565
H6CA C24 2.836(2) no 3_565
H6CA H24A 3.2161(8) no 3_565
H6CA H30A 3.5892(5) no 3_565
H6CB C10 3.358(2) no 2_555
H6CB H10A 3.3951(6) no 2_555
H6CB C11 3.3694(19) no 2_555
H6CB C13 3.5641(18) no 2_555
H6CB C18 3.0203(19) no 2_555
H6CB H18A 2.3204(5) no 2_555
H6CB H24A 2.7975(7) no 2_555
H6CC H1CC 3.0184(9) no 4_564
H6CC C16 3.5568(18) no 3_565
H6CC H16A 2.9051(5) no 3_565
H6CC H18A 3.4275(6) no 2_555
H6CC C19 3.559(2) no 3_565
H6CC C20 3.329(2) no 3_565
H6CC H20A 3.3996(6) no 3_565
H6CC C24 3.539(2) no 2_555
H6CC H24A 2.6112(7) no 2_555
H6CC C30 3.4226(18) no 2_555
H6CC H30A 3.1824(5) no 2_555
H6CC H36A 3.0328(5) no 2_555
C1 H44A 3.0212(19) no 4_555
C1 H45A 3.3814(19) no 4_555
C2 H12A 3.1027(18) no 3_555
C2 H14A 3.1014(19) no 3_555
C2 H27A 3.464(2) no 4_655
C2 H44A 3.1028(19) no 4_555
H2A C12 3.1850(18) no 3_555
H2A H12A 2.9538(6) no 3_555
H2A C14 3.3868(18) no 3_555
H2A H14A 2.4720(4) no 3_555
H2A C26 3.352(2) no 4_655
H2A H26A 3.3653(6) no 4_655
H2A C27 3.146(2) no 4_655
H2A H27A 3.0330(6) no 4_655
C3 H12A 3.255(2) no 3_555
C3 H14A 3.242(2) no 3_555
C3 H27A 3.557(2) no 4_655
C3 H38A 3.424(2) no 2_545
C3 H44A 3.107(2) no 4_555
H3A H12A 3.2150(6) no 3_555
H3A C14 3.5524(19) no 3_555
H3A H14A 2.7462(5) no 3_555
H3A H27A 3.1961(6) no 4_655
H3A C38 3.415(2) no 2_545
H3A H38A 2.5245(4) no 2_545
C4 H42A 3.3929(19) no 4_555
C4 H44A 3.0545(18) no 4_555
H4A C34 3.475(2) no 4_555
H4A H34A 3.4358(7) no 4_555
H4A C35 3.532(2) no 4_555
H4A H39A 3.2749(5) no 2_545
H4A C42 3.5145(19) no 4_555
H4A H42A 3.2801(5) no 4_555
H4A C52 3.557(2) no 3_555
C5 H4CA 3.5844(18) no 2_545
C5 H44A 2.9666(18) no 4_555
C5 H52A 3.5147(18) no 3_555
C6 H4CA 3.1054(18) no 2_545
C6 H44A 2.9256(18) no 4_555
C6 H45A 3.5677(18) no 4_555
H6A C2C 3.501(10) no 2_545
H6A H2CA 3.2106(9) no 2_545
H6A H2CB 3.0520(5) no 2_545
H6A C4C 3.442(12) no 2_545
H6A H4CA 2.5397(4) no 2_545
H6A H44A 3.4151(7) no 4_555
H6A H45A 3.5787(6) no 4_555
C7 H4CA 3.4729(19) no 2_545
C7 H52A 2.8090(18) no 3_555
C8 H42A 3.540(2) no 4_555
C8 H52A 2.882(2) no 3_555
H8A C31 3.164(2) no 4_555
H8A C32 3.398(2) no 4_555
H8A C33 3.420(2) no 4_555
H8A C34 3.222(2) no 4_555
H8A C35 2.9285(19) no 4_555
H8A C36 2.8773(19) no 4_555
H8A H36A 3.2372(5) no 4_555
H8A C42 3.5922(19) no 4_555
H8A H42A 2.9747(6) no 4_555
H8A H52A 3.2900(5) no 3_555
C9 H30A 3.294(2) no 4_555
C9 H52A 3.202(2) no 3_555
H9A C29 2.9225(19) no 4_555
H9A C30 2.9401(18) no 4_555
H9A H30A 2.8421(4) no 4_555
H9A C31 2.8472(18) no 4_555
H9A C32 3.1753(19) no 4_555
H9A H32A 3.3028(5) no 4_555
H9A C36 3.4426(19) no 4_555
C10 H6CB 3.358(2) no 2_545
C10 H51A 3.373(2) no 1_455
C10 H52A 3.464(2) no 3_555
H10A H6CB 3.3951(6) no 2_545
H10A C51 3.115(2) no 1_455
H10A H51A 2.4871(8) no 1_455
H10A C52 3.546(2) no 1_455
H10A H52A 3.3024(6) no 1_455
C11 H2CA 3.533(2) no 2_545
C11 H6CB 3.3694(19) no 2_545
C11 H52A 3.3945(18) no 3_555
C12 H2CA 3.2492(18) no 2_545
C12 H4CA 3.2567(18) no 2_545
C12 H2A 3.1850(18) no 3_555
C12 H52A 3.0443(18) no 3_555
H12A C2C 3.348(11) no 2_545
H12A H2CA 2.5786(4) no 2_545
H12A H2CB 3.4494(6) no 2_545
H12A H3CA 3.5729(6) no 2_545
H12A H4CA 3.1328(5) no 2_545
H12A C2 3.1027(18) no 3_555
H12A H2A 2.9538(6) no 3_555
H12A C3 3.255(2) no 3_555
H12A H3A 3.2150(6) no 3_555
H12A H52A 3.5076(6) no 3_555
C13 H2CA 2.9799(19) no 2_545
C13 H3CA 3.2367(18) no 2_545
C13 H6CB 3.5641(18) no 2_545
C13 H32A 3.3630(19) no 2_444
C13 H51A 3.593(2) no 1_455
C14 H2CA 2.8198(18) no 2_545
C14 H2A 3.3868(18) no 3_555
C14 H3A 3.5524(19) no 3_555
C14 H28A 3.2600(18) no 2_444
C14 H32A 2.9774(19) no 2_444
H14A H2CA 3.0883(5) no 2_545
H14A C2 3.1014(19) no 3_555
H14A H2A 2.4720(4) no 3_555
H14A C3 3.242(2) no 3_555
H14A H3A 2.7462(5) no 3_555
H14A C27 3.500(2) no 2_444
H14A H27A 3.3650(5) no 2_444
H14A C28 3.3669(19) no 2_444
H14A H28A 3.1221(7) no 2_444
H14A H32A 3.3962(9) no 2_444
C15 H1CC 3.5256(18) no 2_545
C15 H2CA 3.1481(19) no 2_545
C15 H28A 2.9841(18) no 2_444
C15 H32A 2.7842(19) no 2_444
H15A H2CA 3.5827(8) no 2_545
H15A C28 3.4226(19) no 2_444
H15A H28A 2.6201(4) no 2_444
H15A C31 3.0732(18) no 4_554
H15A C32 3.297(2) no 4_554
H15A H32A 3.1090(6) no 2_444
H15A C33 3.242(2) no 4_554
H15A C34 2.951(2) no 4_554
H15A H34A 3.4438(7) no 4_554
H15A C35 2.735(2) no 4_554
H15A C36 2.8049(18) no 4_554
H15A H36A 3.2630(5) no 4_554
H15A C37 3.457(2) no 4_554
H15A C38 3.514(2) no 4_554
H15A H38A 3.0398(6) no 4_554
C16 H1BA 3.0685(18) no 3_565
C16 H1CC 3.1757(18) no 2_545
C16 H2CA 3.573(2) no 2_545
C16 H6CA 3.4242(19) no 3_565
C16 H6CC 3.5568(18) no 3_565
C16 H32A 3.0022(18) no 2_444
C16 H36A 3.542(2) no 4_554
H16A C1B 3.585(8) no 3_565
H16A H1BA 3.1521(5) no 3_565
H16A Cl2B 3.155(3) no 3_565
H16A H1CC 3.2911(6) no 2_545
H16A C6C 3.457(10) no 3_565
H16A H6CA 3.1493(6) no 3_565
H16A H6CC 2.9051(5) no 3_565
H16A C28 3.269(2) no 4_554
H16A H28A 3.3922(7) no 4_554
H16A C29 2.9303(18) no 4_554
H16A C30 3.5259(19) no 4_554
H16A C31 2.9611(18) no 4_554
H16A H32A 3.4395(6) no 2_444
H16A C36 2.935(2) no 4_554
H16A H36A 2.8459(8) no 4_554
C17 H1BA 2.9426(18) no 3_565
C17 H1CC 3.4416(19) no 2_545
C17 H3CA 3.4433(19) no 2_545
C17 H6CA 3.2621(19) no 3_565
C17 H32A 3.3752(18) no 2_444
C17 H33A 3.5458(18) no 2_444
C17 H50A 3.479(2) no 1_455
C18 H2CA 3.446(2) no 2_545
C18 H3CA 2.9900(18) no 2_545
C18 H6CB 3.0203(19) no 2_545
C18 H32A 3.5196(18) no 2_444
C18 H50A 3.4797(19) no 1_455
C18 H51A 3.060(2) no 1_455
H18A Cl2B 3.438(3) no 2_545
H18A H3CA 3.0793(5) no 2_545
H18A C6C 3.233(10) no 2_545
H18A H6CB 2.3204(5) no 2_545
H18A H6CC 3.4275(6) no 2_545
H18A C50 3.439(2) no 1_455
H18A H50A 3.0168(7) no 1_455
H18A C51 3.299(2) no 1_455
H18A H51A 2.7288(4) no 1_455
C19 H1BA 3.0338(19) no 3_565
C19 H6CA 2.6908(19) no 3_565
C19 H6CC 3.559(2) no 3_565
C19 H50A 2.954(2) no 1_455
C20 H6CA 2.992(2) no 3_565
C20 H6CC 3.329(2) no 3_565
C20 H33A 3.404(2) no 2_444
C20 H50A 3.361(2) no 1_455
H20A H6CA 3.4557(5) no 3_565
H20A H6CC 3.3996(6) no 3_565
H20A C25 3.594(2) no 4_554
H20A C26 3.300(2) no 4_554
H20A C27 2.973(2) no 4_554
H20A H27A 3.3007(8) no 4_554
H20A C28 2.9978(18) no 4_554
H20A H28A 3.3416(5) no 4_554
H20A C29 3.3428(19) no 4_554
H20A C30 3.594(2) no 4_554
H20A H33A 2.8819(5) no 2_444
C21 H6CA 3.391(2) no 3_565
C21 H40A 3.511(2) no 4_454
C21 H46A 3.247(2) no 1_455
C21 H48A 3.330(2) no 4_454
H21A C26 3.347(2) no 4_554
H21A H26A 3.2817(6) no 4_554
H21A H40A 3.2028(5) no 4_454
H21A H46A 3.4386(9) no 1_455
H21A C47 3.065(2) no 4_454
H21A C48 2.9192(19) no 4_454
H21A H48A 2.6905(6) no 4_454
H21A C49 3.1048(18) no 4_454
H21A C50 3.373(2) no 4_454
H21A H50A 3.4761(5) no 4_454
C22 H6CA 3.527(2) no 3_565
C22 H45A 3.564(2) no 1_455
C22 H46A 3.256(2) no 1_455
H22A C45 3.394(2) no 1_455
H22A H45A 3.0944(6) no 1_455
H22A C46 3.592(2) no 1_455
H22A H46A 3.4412(6) no 1_455
H22A H48A 3.4930(8) no 4_454
H22A C49 3.215(2) no 4_454
H22A C50 3.337(2) no 4_454
H22A C51 3.313(2) no 4_454
H22A C52 3.187(2) no 4_454
H22A C53 3.1159(18) no 4_454
H22A C54 3.1113(19) no 4_454
H22A H54A 3.5830(10) no 4_454
C23 H6CA 3.274(2) no 3_565
C23 H50A 3.5092(19) no 1_455
C24 H1BA 3.159(2) no 3_565
C24 H6CA 2.836(2) no 3_565
C24 H6CC 3.539(2) no 2_545
C24 H50A 3.0416(19) no 1_455
H24A H1BA 3.1155(8) no 3_565
H24A Cl2B 2.911(3) no 2_545
H24A H3CA 3.0700(7) no 2_545
H24A C6C 3.144(10) no 2_545
H24A H6CA 3.2161(8) no 3_565
H24A H6CB 2.7975(7) no 2_545
H24A H6CC 2.6112(7) no 2_545
H24A H50A 3.3312(5) no 1_455
C25 H20A 3.594(2) no 4_555
C26 H2A 3.352(2) no 4_454
C26 H20A 3.300(2) no 4_555
C26 H21A 3.347(2) no 4_555
H26A H2A 3.3653(6) no 4_454
H26A H21A 3.2817(6) no 4_555
H26A C43 3.027(2) no 1_455
H26A C44 2.811(2) no 1_455
H26A H44A 3.2798(7) no 1_455
H26A C45 2.766(2) no 1_455
H26A H45A 3.1981(9) no 1_455
H26A C46 2.973(2) no 1_455
H26A H46A 3.4847(6) no 1_455
H26A C47 3.2228(19) no 1_455
H26A C48 3.2139(19) no 1_455
C27 H2A 3.146(2) no 4_454
C27 H14A 3.500(2) no 2_454
C27 H20A 2.973(2) no 4_555
C27 H33A 3.589(2) no 3_465
H27A C2 3.464(2) no 4_454
H27A H2A 3.0330(6) no 4_454
H27A C3 3.557(2) no 4_454
H27A H3A 3.1961(6) no 4_454
H27A H14A 3.3650(5) no 2_454
H27A H20A 3.3007(8) no 4_555
H27A C33 3.580(2) no 3_465
H27A H33A 3.2784(7) no 3_465
H27A H34A 3.3377(6) no 3_465
H27A C40 3.474(2) no 1_455
H27A H40A 3.2513(7) no 1_455
C28 H14A 3.3669(19) no 2_454
C28 H15A 3.4226(19) no 2_454
C28 H16A 3.269(2) no 4_555
C28 H20A 2.9978(18) no 4_555
C28 H33A 3.433(2) no 3_465
H28A C14 3.2600(18) no 2_454
H28A H14A 3.1221(7) no 2_454
H28A C15 2.9841(18) no 2_454
H28A H15A 2.6201(4) no 2_454
H28A H16A 3.3922(7) no 4_555
H28A H20A 3.3416(5) no 4_555
H28A C32 3.206(2) no 3_465
H28A H32A 3.3381(7) no 3_465
H28A C33 2.990(2) no 3_465
H28A H33A 2.9864(7) no 3_465
H28A C34 3.575(2) no 3_465
C29 H9A 2.9225(19) no 4_554
C29 H16A 2.9303(18) no 4_555
C29 H20A 3.3428(19) no 4_555
C30 H6CC 3.4226(18) no 2_545
C30 H9A 2.9401(18) no 4_554
C30 H16A 3.5259(19) no 4_555
C30 H20A 3.594(2) no 4_555
H30A Cl1B 3.291(3) no 3_565
H30A Cl2B 3.569(3) no 2_545
H30A H6CA 3.5892(5) no 3_565
H30A H6CC 3.1824(5) no 2_545
H30A C9 3.294(2) no 4_554
H30A H9A 2.8421(4) no 4_554
C31 H8A 3.164(2) no 4_554
C31 H9A 2.8472(18) no 4_554
C31 H15A 3.0732(18) no 4_555
C31 H16A 2.9611(18) no 4_555
C32 H8A 3.398(2) no 4_554
C32 H9A 3.1753(19) no 4_554
C32 H15A 3.297(2) no 4_555
C32 H28A 3.206(2) no 3_465
H32A H9A 3.3028(5) no 4_554
H32A C13 3.3630(19) no 2_454
H32A C14 2.9774(19) no 2_454
H32A H14A 3.3962(9) no 2_454
H32A C15 2.7842(19) no 2_454
H32A H15A 3.1090(6) no 2_454
H32A C16 3.0022(18) no 2_454
H32A H16A 3.4395(6) no 2_454
H32A C17 3.3752(18) no 2_454
H32A C18 3.5196(18) no 2_454
H32A H28A 3.3381(7) no 3_465
C33 H8A 3.420(2) no 4_554
C33 H15A 3.242(2) no 4_555
C33 H27A 3.580(2) no 3_465
C33 H28A 2.990(2) no 3_465
H33A C17 3.5458(18) no 2_454
H33A C20 3.404(2) no 2_454
H33A H20A 2.8819(5) no 2_454
H33A C27 3.589(2) no 3_465
H33A H27A 3.2784(7) no 3_465
H33A C28 3.433(2) no 3_465
H33A H28A 2.9864(7) no 3_465
H33A H39A 3.5145(7) no 3_565
H33A H40A 3.4583(6) no 3_565
H33A H50A 3.4574(5) no 2_554
H33A H51A 3.4096(7) no 2_554
C34 H4A 3.475(2) no 4_554
C34 H8A 3.222(2) no 4_554
C34 H15A 2.951(2) no 4_555
C34 H28A 3.575(2) no 3_465
C34 H39A 3.265(2) no 3_565
H34A H4A 3.4358(7) no 4_554
H34A H15A 3.4438(7) no 4_555
H34A H27A 3.3377(6) no 3_465
H34A C38 3.300(2) no 3_565
H34A H38A 3.5104(7) no 3_565
H34A C39 2.707(2) no 3_565
H34A H39A 2.5286(4) no 3_565
H34A C40 3.205(2) no 3_565
H34A H40A 3.3552(6) no 3_565
C35 H4A 3.532(2) no 4_554
C35 H8A 2.9285(19) no 4_554
C35 H15A 2.735(2) no 4_555
C36 H8A 2.8773(19) no 4_554
C36 H9A 3.4426(19) no 4_554
C36 H15A 2.8049(18) no 4_555
C36 H16A 2.935(2) no 4_555
H36A Cl2B 3.218(3) no 2_545
H36A H5CB 3.5380(6) no 2_545
H36A H6CC 3.0328(5) no 2_545
H36A H8A 3.2372(5) no 4_554
H36A H15A 3.2630(5) no 4_555
H36A C16 3.542(2) no 4_555
H36A H16A 2.8459(8) no 4_555
C37 H1CA 3.089(2) no 3_566
C37 H15A 3.457(2) no 4_555
C38 H1CA 2.776(2) no 3_566
C38 H3A 3.415(2) no 2_555
C38 H15A 3.514(2) no 4_555
C38 H34A 3.300(2) no 3_565
H38A H1CA 3.1246(6) no 3_566
H38A C3 3.424(2) no 2_555
H38A H3A 2.5245(4) no 2_555
H38A H15A 3.0398(6) no 4_555
H38A H34A 3.5104(7) no 3_565
C39 H1CA 2.843(2) no 3_566
C39 H34A 2.707(2) no 3_565
C39 H46A 3.421(2) no 4_555
H39A H1CA 3.2118(5) no 3_566
H39A H2CB 3.4945(7) no 3_566
H39A H4A 3.2749(5) no 2_555
H39A H33A 3.5145(7) no 3_565
H39A C34 3.265(2) no 3_565
H39A H34A 2.5286(4) no 3_565
H39A H46A 3.1884(6) no 4_555
C40 H1CA 3.219(2) no 3_566
C40 H27A 3.474(2) no 1_655
C40 H34A 3.205(2) no 3_565
C40 H46A 3.000(2) no 4_555
H40A C21 3.511(2) no 4_655
H40A H21A 3.2028(5) no 4_655
H40A H27A 3.2513(7) no 1_655
H40A H33A 3.4583(6) no 3_565
H40A H34A 3.3552(6) no 3_565
H40A C46 3.228(2) no 4_555
H40A H46A 2.3823(4) no 4_555
C41 H1CA 3.496(2) no 3_566
C41 H4CB 3.1441(19) no 2_545
C42 H1CA 3.415(2) no 3_566
C42 H3CB 3.4785(18) no 2_545
C42 H4CB 3.4042(19) no 2_545
C42 H4A 3.5145(19) no 4_554
C42 H8A 3.5922(19) no 4_554
H42A Cl1B 3.384(2) no 3_565
H42A H3CB 3.0681(6) no 2_545
H42A H4CB 3.5819(5) no 2_545
H42A C4 3.3929(19) no 4_554
H42A H4A 3.2801(5) no 4_554
H42A C8 3.540(2) no 4_554
H42A H8A 2.9747(6) no 4_554
C43 H3CB 3.3813(19) no 2_545
C43 H4CB 3.292(2) no 2_545
C43 H26A 3.027(2) no 1_655
C44 H1CB 3.218(2) no 2_545
C44 H26A 2.811(2) no 1_655
H44A H1CB 3.4996(6) no 2_545
H44A H4CA 3.4116(9) no 3_565
H44A C1 3.0212(19) no 4_554
H44A C2 3.1028(19) no 4_554
H44A C3 3.107(2) no 4_554
H44A C4 3.0545(18) no 4_554
H44A C5 2.9666(18) no 4_554
H44A C6 2.9256(18) no 4_554
H44A H6A 3.4151(7) no 4_554
H44A H26A 3.2798(7) no 1_655
C45 H1CB 2.994(2) no 2_545
C45 H4CA 3.549(2) no 3_565
C45 H4CB 3.583(2) no 3_565
C45 H22A 3.394(2) no 1_655
C45 H26A 2.766(2) no 1_655
C45 H48A 3.179(2) no 4_554
C45 H54A 3.245(2) no 4_554
H45A H1CB 3.1639(6) no 2_545
H45A C4C 3.500(9) no 3_565
H45A H4CA 2.9949(8) no 3_565
H45A H4CB 3.0572(8) no 3_565
H45A C1 3.3814(19) no 4_554
H45A C6 3.5677(18) no 4_554
H45A H6A 3.5787(6) no 4_554
H45A C22 3.564(2) no 1_655
H45A H22A 3.0944(6) no 1_655
H45A H26A 3.1981(9) no 1_655
H45A C48 3.3067(18) no 4_554
H45A H48A 2.4162(4) no 4_554
H45A C53 3.3207(19) no 4_554
H45A C54 2.8122(18) no 4_554
H45A H54A 2.3270(4) no 4_554
C46 H1CB 3.349(2) no 2_545
C46 H2CB 3.335(2) no 2_545
C46 H22A 3.592(2) no 1_655
C46 H26A 2.973(2) no 1_655
C46 H40A 3.228(2) no 4_554
C46 H48A 3.447(2) no 4_554
H46A C21 3.247(2) no 1_655
H46A H21A 3.4386(9) no 1_655
H46A C22 3.256(2) no 1_655
H46A H22A 3.4412(6) no 1_655
H46A H26A 3.4847(6) no 1_655
H46A C39 3.421(2) no 4_554
H46A H39A 3.1884(6) no 4_554
H46A C40 3.000(2) no 4_554
H46A H40A 2.3823(4) no 4_554
H46A H48A 2.9795(6) no 4_554
C47 H2CB 3.0021(19) no 2_545
C47 H21A 3.065(2) no 4_655
C47 H26A 3.2228(19) no 1_655
C48 H2CB 3.2868(18) no 2_545
C48 H4CB 3.157(2) no 2_545
C48 H21A 2.9192(19) no 4_655
C48 H26A 3.2139(19) no 1_655
C48 H45A 3.3067(18) no 4_555
H48A C4C 3.597(10) no 2_545
H48A H4CA 3.5773(6) no 2_545
H48A H4CB 2.8659(6) no 2_545
H48A C21 3.330(2) no 4_655
H48A H21A 2.6905(6) no 4_655
H48A H22A 3.4930(8) no 4_655
H48A C45 3.179(2) no 4_555
H48A H45A 2.4162(4) no 4_555
H48A C46 3.447(2) no 4_555
H48A H46A 2.9795(6) no 4_555
C49 H2CB 3.288(2) no 2_545
C49 H21A 3.1048(18) no 4_655
C49 H22A 3.215(2) no 4_655
C50 H18A 3.439(2) no 1_655
C50 H21A 3.373(2) no 4_655
C50 H22A 3.337(2) no 4_655
H50A C17 3.479(2) no 1_655
H50A C18 3.4797(19) no 1_655
H50A H18A 3.0168(7) no 1_655
H50A C19 2.954(2) no 1_655
H50A C20 3.361(2) no 1_655
H50A H21A 3.4761(5) no 4_655
H50A C23 3.5092(19) no 1_655
H50A C24 3.0416(19) no 1_655
H50A H24A 3.3312(5) no 1_655
H50A H33A 3.4574(5) no 2_544
C51 H10A 3.115(2) no 1_655
C51 H18A 3.299(2) no 1_655
C51 H22A 3.313(2) no 4_655
H51A C10 3.373(2) no 1_655
H51A H10A 2.4871(8) no 1_655
H51A C13 3.593(2) no 1_655
H51A C18 3.060(2) no 1_655
H51A H18A 2.7288(4) no 1_655
H51A H33A 3.4096(7) no 2_544
C52 H4A 3.557(2) no 3_555
C52 H10A 3.546(2) no 1_655
C52 H22A 3.187(2) no 4_655
H52A C5 3.5147(18) no 3_555
H52A C7 2.8090(18) no 3_555
H52A C8 2.882(2) no 3_555
H52A H8A 3.2900(5) no 3_555
H52A C9 3.202(2) no 3_555
H52A C10 3.464(2) no 3_555
H52A H10A 3.3024(6) no 1_655
H52A C11 3.3945(18) no 3_555
H52A C12 3.0443(18) no 3_555
H52A H12A 3.5076(6) no 3_555
C53 H22A 3.1159(18) no 4_655
C53 H45A 3.3207(19) no 4_555
C54 H2CB 3.0447(19) no 2_545
C54 H4CA 3.570(2) no 2_545
C54 H22A 3.1113(19) no 4_655
C54 H45A 2.8122(18) no 4_555
H54A C2C 3.385(9) no 2_545
H54A H2CB 2.5521(8) no 2_545
H54A C3C 3.549(10) no 2_545
H54A C4C 3.227(10) no 2_545
H54A H4CA 2.6333(5) no 2_545
H54A H4CB 3.1430(5) no 2_545
H54A H22A 3.5830(10) no 4_655
H54A C45 3.245(2) no 4_555
H54A H45A 2.3270(4) no 4_555

loop_
_geom_torsion_atom_site_label_1
_geom_torsion_atom_site_label_2
_geom_torsion_atom_site_label_3
_geom_torsion_atom_site_label_4
_geom_torsion
_geom_torsion_publ_flag
C1C C2C C3C C4C -155.8(10) no
C2C C3C C4C C5C -144.4(11) no
C3C C4C C5C C6C 2(3) no
C1D C2D C3D C4D 153.3(11) no
C2D C3D C4D C5D -148.9(10) no
C3D C4D C5D C6D 179.4(13) no
C2 C1 C6 C5 -0.5(3) no
C6 C1 C2 C3 0.4(2) no
C2 C1 C53 C52 37.8(3) no
C2 C1 C53 C54 -145.01(16) no
C53 C1 C2 C3 179.62(14) no
C6 C1 C53 C52 -142.98(16) no
C6 C1 C53 C54 34.2(2) no
C53 C1 C6 C5 -179.82(14) no
C1 C2 C3 C4 0.3(3) no
C2 C3 C4 C5 -0.8(3) no
C3 C4 C5 C6 0.6(2) no
C3 C4 C5 C7 -179.47(15) no
C4 C5 C6 C1 0.1(2) no
C4 C5 C7 C8 22.7(3) no
C4 C5 C7 C12 -157.65(15) no
C6 C5 C7 C8 -157.32(15) no
C6 C5 C7 C12 22.3(2) no
C7 C5 C6 C1 -179.88(14) no
C5 C7 C8 C9 179.02(15) no
C5 C7 C12 C11 -177.44(14) no
C8 C7 C12 C11 2.2(2) no
C12 C7 C8 C9 -0.6(3) no
C7 C8 C9 C10 -1.3(3) no
C8 C9 C10 C11 1.6(3) no
C9 C10 C11 C12 -0.1(3) no
C9 C10 C11 C13 -179.48(16) no
C10 C11 C12 C7 -1.9(3) no
C10 C11 C13 C14 -136.32(17) no
C10 C11 C13 C18 47.6(2) no
C12 C11 C13 C14 44.3(2) no
C12 C11 C13 C18 -131.77(17) no
C13 C11 C12 C7 177.57(14) no
C11 C13 C14 C15 -174.95(14) no
C11 C13 C18 C17 174.18(14) no
C14 C13 C18 C17 -1.9(3) no
C18 C13 C14 C15 1.2(3) no
C13 C14 C15 C16 0.0(3) no
C14 C15 C16 C17 -0.6(3) no
C15 C16 C17 C18 -0.1(2) no
C15 C16 C17 C19 177.90(14) no
C16 C17 C18 C13 1.3(2) no
C16 C17 C19 C20 35.2(2) no
C16 C17 C19 C24 -142.39(16) no
C18 C17 C19 C20 -146.87(16) no
C18 C17 C19 C24 35.5(2) no
C19 C17 C18 C13 -176.60(14) no
C17 C19 C20 C21 -177.74(15) no
C17 C19 C24 C23 178.42(15) no
C20 C19 C24 C23 0.8(3) no
C24 C19 C20 C21 -0.1(3) no
C19 C20 C21 C22 -0.8(3) no
C20 C21 C22 C23 0.9(3) no
C21 C22 C23 C24 -0.2(3) no
C21 C22 C23 C25 179.54(16) no
C22 C23 C24 C19 -0.6(3) no
C22 C23 C25 C26 55.2(2) no
C22 C23 C25 C30 -123.01(19) no
C24 C23 C25 C26 -125.01(18) no
C24 C23 C25 C30 56.8(2) no
C25 C23 C24 C19 179.60(15) no
C23 C25 C26 C27 -178.91(15) no
C23 C25 C30 C29 176.83(14) no
C26 C25 C30 C29 -1.4(3) no
C30 C25 C26 C27 -0.6(3) no
C25 C26 C27 C28 1.5(3) no
C26 C27 C28 C29 -0.4(3) no
C27 C28 C29 C30 -1.6(3) no
C27 C28 C29 C31 177.67(15) no
C28 C29 C30 C25 2.5(2) no
C28 C29 C31 C32 -34.6(2) no
C28 C29 C31 C36 144.33(16) no
C30 C29 C31 C32 144.67(16) no
C30 C29 C31 C36 -36.4(2) no
C31 C29 C30 C25 -176.76(14) no
C29 C31 C32 C33 176.53(14) no
C29 C31 C36 C35 -175.73(14) no
C32 C31 C36 C35 3.2(3) no
C36 C31 C32 C33 -2.4(3) no
C31 C32 C33 C34 -0.4(3) no
C32 C33 C34 C35 2.5(3) no
C33 C34 C35 C36 -1.7(3) no
C33 C34 C35 C37 179.55(17) no
C34 C35 C36 C31 -1.2(3) no
C34 C35 C37 C38 51.8(3) no
C34 C35 C37 C42 -128.85(19) no
C36 C35 C37 C38 -126.94(18) no
C36 C35 C37 C42 52.4(3) no
C37 C35 C36 C31 177.58(15) no
C35 C37 C38 C39 179.41(16) no
C35 C37 C42 C41 179.65(15) no
C38 C37 C42 C41 -1.0(3) no
C42 C37 C38 C39 0.1(3) no
C37 C38 C39 C40 1.0(3) no
C38 C39 C40 C41 -1.1(3) no
C39 C40 C41 C42 0.2(3) no
C39 C40 C41 C43 -178.78(16) no
C40 C41 C42 C37 0.9(3) no
C40 C41 C43 C44 -140.44(17) no
C40 C41 C43 C48 40.2(2) no
C42 C41 C43 C44 40.6(2) no
C42 C41 C43 C48 -138.81(17) no
C43 C41 C42 C37 179.86(15) no
C41 C43 C44 C45 178.34(15) no
C41 C43 C48 C47 -179.89(14) no
C44 C43 C48 C47 0.7(3) no
C48 C43 C44 C45 -2.3(3) no
C43 C44 C45 C46 1.4(3) no
C44 C45 C46 C47 1.1(3) no
C45 C46 C47 C48 -2.7(3) no
C45 C46 C47 C49 174.35(16) no
C46 C47 C48 C43 1.8(3) no
C46 C47 C49 C50 45.9(3) no
C46 C47 C49 C54 -134.42(18) no
C48 C47 C49 C50 -137.10(17) no
C48 C47 C49 C54 42.6(2) no
C49 C47 C48 C43 -175.33(14) no
C47 C49 C50 C51 177.20(15) no
C47 C49 C54 C53 -177.42(14) no
C50 C49 C54 C53 2.2(2) no
C54 C49 C50 C51 -2.5(3) no
C49 C50 C51 C52 0.1(3) no
C50 C51 C52 C53 2.5(3) no
C51 C52 C53 C1 174.57(15) no
C51 C52 C53 C54 -2.7(3) no
C1 C53 C54 C49 -177.02(14) no
C52 C53 C54 C49 0.3(2) no
